data_7716123
loop_
_publ_author_name
'Nielsen, Hannah H.'
'Vilari&#xf1;o, Pol'
'Rodr&#xed;guez, Gemma'
'Trepard, Florian'
'Roubeau, Olivier'
'Arom&#xed;, Guillem'
'Aguil&#xe0;, David'

_publ_section_title
;
 Self-assembly of a supramolecular spin-crossover tetrahedron.
;
_journal_issue 23
_journal_name_full 'Dalton transactions (Cambridge, England : 2003)'
_journal_page_first 9792
_journal_page_last 9797
_journal_paper_doi 10.1039/d4dt00578c
_journal_volume 53
_journal_year 2024
_chemical_formula_moiety '8(C39 H30 Fe N12), 3(Cl4 Fe), 13(B F4), 23(C3 H6 O)'
_chemical_formula_sum 'C381 H378 B13 Cl12 F52 Fe11 N96 O23'
_chemical_formula_weight 8838.1
_space_group_crystal_system monoclinic
_space_group_IT_number 15
_space_group_name_Hall '-C 2yc'
_space_group_name_H-M_alt 'C 1 2/c 1'
_atom_sites_solution_hydrogens geom
_audit_creation_method SHELXL-2019/3
_audit_update_record
;
2024-02-22 deposited with the CCDC.	2024-05-20 downloaded from the CCDC.
;
_cell_angle_alpha 90
_cell_angle_beta 127.48(3)
_cell_angle_gamma 90
_cell_formula_units_Z 4
_cell_length_a 41.317(8)
_cell_length_b 39.303(8)
_cell_length_c 33.740(7)
_cell_measurement_reflns_used 9686
_cell_measurement_temperature 300(2)
_cell_measurement_theta_max 19.58
_cell_measurement_theta_min 2.23
_cell_volume 43479(2)
_computing_cell_refinement 'Bruker SAINT'
_computing_data_collection 'Bruker APEX 3'
_computing_data_reduction 'Bruker SAINT'
_computing_structure_refinement 'SHELXL-2019/2 (Sheldrick, 2019)'
_computing_structure_solution 'SHELXT 2018/2 (Sheldrick, 2018)'
_diffrn_ambient_temperature 300(2)
_diffrn_measured_fraction_theta_full 0.993
_diffrn_measured_fraction_theta_max 0.993
_diffrn_measurement_device_type 'Bruker D8 with PHOTON II detector'
_diffrn_measurement_method 'shutterless /f and /w scans'
_diffrn_radiation_monochromator 'silicon 111'
_diffrn_radiation_source 'Advanced Light Source station 12.2.1'
_diffrn_radiation_type synchrotron
_diffrn_radiation_wavelength 0.7288
_diffrn_reflns_av_R_equivalents 0.0727
_diffrn_reflns_av_unetI/netI 0.0662
_diffrn_reflns_Laue_measured_fraction_full 0.993
_diffrn_reflns_Laue_measured_fraction_max 0.993
_diffrn_reflns_limit_h_max 38
_diffrn_reflns_limit_h_min -38
_diffrn_reflns_limit_k_max 36
_diffrn_reflns_limit_k_min -36
_diffrn_reflns_limit_l_max 30
_diffrn_reflns_limit_l_min -31
_diffrn_reflns_number 64070
_diffrn_reflns_point_group_measured_fraction_full 0.993
_diffrn_reflns_point_group_measured_fraction_max 0.993
_diffrn_reflns_theta_full 19.910
_diffrn_reflns_theta_max 19.912
_diffrn_reflns_theta_min 1.379
_exptl_absorpt_coefficient_mu 0.624
_exptl_absorpt_correction_T_max 0.745
_exptl_absorpt_correction_T_min 0.618
_exptl_absorpt_correction_type multi-scan
_exptl_absorpt_process_details 'SADABS-2016/2 - Bruker AXS'
_exptl_crystal_colour red
_exptl_crystal_density_diffrn 1.350
_exptl_crystal_description block
_exptl_crystal_F_000 17963
_exptl_crystal_size_max 0.140
_exptl_crystal_size_mid 0.130
_exptl_crystal_size_min 0.070
_refine_diff_density_max 0.648
_refine_diff_density_min -0.964
_refine_diff_density_rms 0.065
_refine_ls_extinction_method none
_refine_ls_goodness_of_fit_ref 1.039
_refine_ls_hydrogen_treatment constr
_refine_ls_matrix_type full
_refine_ls_number_parameters 2270
_refine_ls_number_reflns 18464
_refine_ls_number_restraints 486
_refine_ls_restrained_S_all 1.092
_refine_ls_R_factor_all 0.0975
_refine_ls_R_factor_gt 0.0718
_refine_ls_shift/su_max 0.001
_refine_ls_shift/su_mean 0.000
_refine_ls_structure_factor_coef Fsqd
_refine_ls_weighting_details 'w=1/[\s^2^(Fo^2^)+(0.1294P)^2^+143.4335P] where P=(Fo^2^+2Fc^2^)/3'
_refine_ls_weighting_scheme calc
_refine_ls_wR_factor_gt 0.2036
_refine_ls_wR_factor_ref 0.2245
_reflns_Friedel_coverage 0.000
_reflns_number_gt 13032
_reflns_number_total 18464
_reflns_threshold_expression 'I > 2\s(I)'
_cod_data_source_file d4dt00578c2.cif
_cod_data_source_block Fe4Td_300K
_cod_depositor_comments 'Adding full bibliography for 7716118--7716126.cif.'
_cod_original_cell_volume 43478(21)
_cod_original_sg_symbol_H-M 'C 2/c'
_cod_database_code 7716123
_shelx_shelxl_version_number 2019/3
_shelx_space_group_comment
;
The symmetry employed for this shelxl refinement is uniquely defined
by the following loop, which should always be used as a source of
symmetry information in preference to the above space-group names.
They are only intended as comments.
;
_shelx_estimated_absorpt_t_min 0.928
_shelx_estimated_absorpt_t_max 0.963

loop_
_space_group_symop_operation_xyz
'x, y, z'
'-x, y, -z+1/2'
'x+1/2, y+1/2, z'
'-x+1/2, y+1/2, -z+1/2'
'-x, -y, -z'
'x, -y, z-1/2'
'-x+1/2, -y+1/2, -z'
'x+1/2, -y+1/2, z-1/2'

loop_
_atom_site_label
_atom_site_type_symbol
_atom_site_fract_x
_atom_site_fract_y
_atom_site_fract_z
_atom_site_U_iso_or_equiv
_atom_site_adp_type
_atom_site_occupancy
_atom_site_site_symmetry_order
_atom_site_calc_flag
_atom_site_refinement_flags_posn
_atom_site_refinement_flags_adp
_atom_site_refinement_flags_occupancy
_atom_site_disorder_assembly
_atom_site_disorder_group
Fe1 Fe 0.14601(3) 0.48986(3) 0.08825(4) 0.0598(4) Uani 1 1 d . . . . .
N1 N 0.0964(3) 0.5134(2) 0.0760(3) 0.080(2) Uani 1 1 d . . . . .
N2 N 0.1161(2) 0.44924(19) 0.0888(2) 0.0628(18) Uani 1 1 d . . . . .
N3 N 0.1195(2) 0.4148(2) 0.0917(2) 0.0654(19) Uani 1 1 d . . . . .
H3B H 0.140656 0.403900 0.099236 0.078 Uiso 1 1 calc R U . . .
N4 N 0.1105(2) 0.3090(2) 0.1228(3) 0.079(2) Uani 1 1 d . . . . .
N5 N 0.1186(2) 0.48300(18) 0.0135(2) 0.069(2) Uani 1 1 d . . . . .
N6 N 0.1899(2) 0.46323(15) 0.0915(3) 0.0558(17) Uani 1 1 d . . . . .
N7 N 0.2284(2) 0.45258(16) 0.1257(2) 0.0573(17) Uani 1 1 d . . . . .
H7B H 0.241062 0.453844 0.157461 0.069 Uiso 1 1 calc R U . . .
N8 N 0.3374(2) 0.38831(17) 0.2007(3) 0.071(2) Uani 1 1 d . . . . .
N9 N 0.1729(2) 0.53493(17) 0.0915(3) 0.0685(19) Uani 1 1 d . . . . .
N10 N 0.18065(18) 0.50054(17) 0.1621(2) 0.0559(17) Uani 1 1 d . . . . .
N11 N 0.18810(19) 0.48712(16) 0.2040(3) 0.0602(18) Uani 1 1 d . . . . .
H11B H 0.178543 0.467970 0.204983 0.072 Uiso 1 1 calc R U . . .
N12 N 0.2514(2) 0.45778(19) 0.3599(3) 0.075(2) Uani 1 1 d . . . . .
C1 C 0.0877(4) 0.5463(3) 0.0701(4) 0.101(3) Uani 1 1 d . . . . .
H1A H 0.105906 0.561347 0.071787 0.122 Uiso 1 1 calc R U . . .
C2 C 0.0528(5) 0.5594(3) 0.0617(5) 0.118(4) Uani 1 1 d . . . . .
H2A H 0.047411 0.582609 0.056276 0.142 Uiso 1 1 calc R U . . .
C3 C 0.0268(4) 0.5385(3) 0.0612(4) 0.108(4) Uani 1 1 d . . . . .
H3A H 0.004388 0.547357 0.057780 0.129 Uiso 1 1 calc R U . . .
C4 C 0.0337(3) 0.5030(3) 0.0660(4) 0.095(3) Uani 1 1 d . . . . .
H4A H 0.015608 0.487887 0.064424 0.114 Uiso 1 1 calc R U . . .
C5 C 0.0692(3) 0.4920(3) 0.0734(3) 0.075(3) Uani 1 1 d . . . . .
C6 C 0.0798(3) 0.4548(2) 0.0780(3) 0.068(2) Uani 1 1 d . . . . .
C7 C 0.0593(3) 0.4251(3) 0.0728(3) 0.074(3) Uani 1 1 d . . . . .
H7A H 0.033731 0.422756 0.065286 0.088 Uiso 1 1 calc R U . . .
C8 C 0.0863(3) 0.3998(2) 0.0815(3) 0.068(2) Uani 1 1 d . . . . .
C9 C 0.0821(3) 0.3627(2) 0.0815(3) 0.073(2) Uani 1 1 d . . . . .
C10 C 0.0462(3) 0.3465(3) 0.0450(4) 0.102(3) Uani 1 1 d . . . . .
H10A H 0.024341 0.359322 0.019391 0.122 Uiso 1 1 calc R U . . .
C11 C 0.0419(3) 0.3117(3) 0.0458(4) 0.116(4) Uani 1 1 d . . . . .
H11A H 0.017970 0.300608 0.020631 0.139 Uiso 1 1 calc R U . . .
C12 C 0.0749(4) 0.2941(3) 0.0859(5) 0.096(3) Uani 1 1 d . . . . .
H12A H 0.072413 0.270701 0.087433 0.115 Uiso 1 1 calc R U . . .
C13 C 0.1133(3) 0.3431(3) 0.1198(3) 0.070(2) Uani 1 1 d . . . . .
H13A H 0.137576 0.353808 0.144869 0.084 Uiso 1 1 calc R U . . .
C14 C 0.0805(3) 0.4932(3) -0.0254(4) 0.096(3) Uani 1 1 d . . . . .
H14A H 0.064621 0.504684 -0.018791 0.115 Uiso 1 1 calc R U . . .
C15 C 0.0649(3) 0.4872(3) -0.0736(5) 0.114(4) Uani 1 1 d . . . . .
H15A H 0.038823 0.494743 -0.099336 0.137 Uiso 1 1 calc R U . . .
C16 C 0.0874(4) 0.4699(3) -0.0847(4) 0.120(4) Uani 1 1 d . . . . .
H16A H 0.076555 0.465415 -0.117669 0.144 Uiso 1 1 calc R U . . .
C17 C 0.1272(3) 0.4591(3) -0.0452(4) 0.098(3) Uani 1 1 d . . . . .
H17A H 0.143395 0.447600 -0.051428 0.118 Uiso 1 1 calc R U . . .
C18 C 0.1415(3) 0.4665(2) 0.0036(3) 0.067(2) Uani 1 1 d . . . . .
C19 C 0.1819(3) 0.4568(2) 0.0474(3) 0.059(2) Uani 1 1 d . . . . .
C20 C 0.2158(3) 0.4422(2) 0.0547(3) 0.064(2) Uani 1 1 d . . . . .
H20A H 0.217978 0.435571 0.029962 0.077 Uiso 1 1 calc R U . . .
C21 C 0.2449(3) 0.4396(2) 0.1044(3) 0.058(2) Uani 1 1 d . . . . .
C22 C 0.2869(3) 0.4248(2) 0.1345(3) 0.063(2) Uani 1 1 d . . . . .
C23 C 0.3112(3) 0.4310(2) 0.1207(4) 0.078(3) Uani 1 1 d . . . . .
H23A H 0.302479 0.444997 0.093641 0.094 Uiso 1 1 calc R U . . .
C24 C 0.3496(3) 0.4157(3) 0.1484(4) 0.089(3) Uani 1 1 d . . . . .
H24A H 0.367158 0.419829 0.140422 0.106 Uiso 1 1 calc R U . . .
C25 C 0.3609(3) 0.3951(2) 0.1864(4) 0.077(3) Uani 1 1 d . . . . .
H25A H 0.386486 0.384891 0.203909 0.092 Uiso 1 1 calc R U . . .
C26 C 0.3006(3) 0.4038(2) 0.1743(3) 0.061(2) Uani 1 1 d . . . . .
H26A H 0.283720 0.399935 0.183447 0.073 Uiso 1 1 calc R U . . .
C27 C 0.1686(3) 0.5515(3) 0.0530(4) 0.086(3) Uani 1 1 d . . . . .
H27A H 0.150342 0.542973 0.020759 0.103 Uiso 1 1 calc R U . . .
C28 C 0.1906(4) 0.5808(3) 0.0605(5) 0.099(3) Uani 1 1 d . . . . .
H28A H 0.187086 0.591295 0.033337 0.119 Uiso 1 1 calc R U . . .
C29 C 0.2176(4) 0.5944(3) 0.1073(5) 0.099(3) Uani 1 1 d . . . . .
H29A H 0.233003 0.613575 0.112629 0.119 Uiso 1 1 calc R U . . .
C30 C 0.2210(3) 0.5788(2) 0.1465(4) 0.080(3) Uani 1 1 d . . . . .
H30A H 0.238124 0.587884 0.178478 0.095 Uiso 1 1 calc R U . . .
C31 C 0.1985(3) 0.5489(2) 0.1376(4) 0.071(3) Uani 1 1 d . . . . .
C32 C 0.2013(3) 0.5303(2) 0.1771(3) 0.060(2) Uani 1 1 d . . . . .
C33 C 0.2215(3) 0.5358(2) 0.2279(3) 0.069(2) Uani 1 1 d . . . . .
H33A H 0.237634 0.554345 0.246816 0.083 Uiso 1 1 calc R U . . .
C34 C 0.2124(2) 0.5076(2) 0.2439(3) 0.060(2) Uani 1 1 d . . . . .
C35 C 0.2254(2) 0.4995(2) 0.2941(3) 0.064(2) Uani 1 1 d . . . . .
C36 C 0.2292(3) 0.5242(2) 0.3258(4) 0.082(3) Uani 1 1 d . . . . .
H36A H 0.222638 0.546659 0.314963 0.098 Uiso 1 1 calc R U . . .
C37 C 0.2425(3) 0.5160(3) 0.3731(4) 0.090(3) Uani 1 1 d . . . . .
H37A H 0.244148 0.532356 0.394167 0.109 Uiso 1 1 calc R U . . .
C38 C 0.2533(3) 0.4827(3) 0.3883(3) 0.082(3) Uani 1 1 d . . . . .
H38A H 0.262582 0.477145 0.420458 0.098 Uiso 1 1 calc R U . . .
C39 C 0.2372(2) 0.4664(2) 0.3135(3) 0.066(2) Uani 1 1 d . . . . .
H39A H 0.234908 0.449401 0.292837 0.079 Uiso 1 1 calc R U . . .
Fe2 Fe 0.38889(4) 0.42713(3) 0.48885(4) 0.0666(4) Uani 1 1 d . . . . .
N13 N 0.4118(3) 0.3985(2) 0.5515(2) 0.079(2) Uani 1 1 d . . . . .
N14 N 0.3371(2) 0.40498(17) 0.4699(3) 0.0637(18) Uani 1 1 d . . . . .
N15 N 0.2965(2) 0.40527(17) 0.4320(2) 0.0634(18) Uani 1 1 d . . . . .
H15G H 0.285436 0.415983 0.404282 0.076 Uiso 1 1 calc R U . . .
N16 N 0.1711(3) 0.3678(2) 0.3266(3) 0.082(2) Uani 1 1 d . . . . .
N17 N 0.3784(2) 0.4683(2) 0.5165(3) 0.078(2) Uani 1 1 d . . . . .
N18 N 0.36228(18) 0.45815(17) 0.4306(2) 0.0605(18) Uani 1 1 d . . . . .
N19 N 0.35270(18) 0.45823(17) 0.3839(2) 0.0587(17) Uani 1 1 d . . . . .
H19A H 0.355701 0.441097 0.370588 0.070 Uiso 1 1 calc R U . . .
N20 N 0.2878(2) 0.4777(2) 0.2251(3) 0.072(2) Uani 1 1 d . . . . .
N21 N 0.4447(3) 0.4444(2) 0.5138(3) 0.087(2) Uani 1 1 d . . . . .
N22 N 0.4057(2) 0.39081(18) 0.4633(2) 0.0620(18) Uani 1 1 d . . . . .
N23 N 0.3911(2) 0.36010(19) 0.4400(2) 0.0653(19) Uani 1 1 d . . . . .
H23B H 0.367052 0.352567 0.427112 0.078 Uiso 1 1 calc R U . . .
N24 N 0.3661(2) 0.2740(2) 0.3444(3) 0.077(2) Uani 1 1 d . . . . .
C40 C 0.4507(3) 0.3947(3) 0.5910(4) 0.102(3) Uani 1 1 d . . . . .
H40A H 0.470947 0.406027 0.591936 0.123 Uiso 1 1 calc R U . . .
C41 C 0.4618(4) 0.3735(4) 0.6317(4) 0.125(5) Uani 1 1 d . . . . .
H41A H 0.489149 0.371110 0.658950 0.150 Uiso 1 1 calc R U . . .
C42 C 0.4329(5) 0.3567(4) 0.6309(5) 0.142(5) Uani 1 1 d . . . . .
H42A H 0.439863 0.343595 0.658054 0.170 Uiso 1 1 calc R U . . .
C43 C 0.3932(4) 0.3595(3) 0.5897(4) 0.114(4) Uani 1 1 d . . . . .
H43A H 0.372985 0.347333 0.587833 0.136 Uiso 1 1 calc R U . . .
C44 C 0.3830(4) 0.3806(3) 0.5502(4) 0.087(3) Uani 1 1 d . . . . .
C45 C 0.3410(3) 0.3855(2) 0.5053(3) 0.071(3) Uani 1 1 d . . . . .
C46 C 0.3031(3) 0.3739(3) 0.4902(4) 0.081(3) Uani 1 1 d . . . . .
H46A H 0.297729 0.360494 0.508247 0.097 Uiso 1 1 calc R U . . .
C47 C 0.2758(3) 0.3865(2) 0.4434(3) 0.066(2) Uani 1 1 d . . . . .
C48 C 0.2316(3) 0.3820(2) 0.4091(4) 0.071(2) Uani 1 1 d . . . . .
C49 C 0.2086(4) 0.3802(3) 0.4271(4) 0.102(3) Uani 1 1 d . . . . .
H49A H 0.221087 0.384119 0.460757 0.122 Uiso 1 1 calc R U . . .
C50 C 0.1671(4) 0.3728(3) 0.3946(5) 0.114(4) Uani 1 1 d . . . . .
H50A H 0.151288 0.371506 0.405692 0.137 Uiso 1 1 calc R U . . .
C51 C 0.1503(3) 0.3672(3) 0.3444(5) 0.100(3) Uani 1 1 d . . . . .
H51A H 0.122457 0.362815 0.322175 0.120 Uiso 1 1 calc R U . . .
C52 C 0.2102(3) 0.3753(2) 0.3586(4) 0.075(3) Uani 1 1 d . . . . .
H52A H 0.224905 0.376238 0.346010 0.090 Uiso 1 1 calc R U . . .
C53 C 0.3868(3) 0.4712(3) 0.5611(4) 0.103(4) Uani 1 1 d . . . . .
H53A H 0.399616 0.452991 0.583195 0.123 Uiso 1 1 calc R U . . .
C54 C 0.3778(4) 0.4993(4) 0.5764(4) 0.124(4) Uani 1 1 d . . . . .
H54A H 0.384646 0.500156 0.608212 0.149 Uiso 1 1 calc R U . . .
C55 C 0.3587(4) 0.5265(4) 0.5445(5) 0.122(4) Uani 1 1 d . . . . .
H55A H 0.352281 0.545850 0.554258 0.146 Uiso 1 1 calc R U . . .
C56 C 0.3488(3) 0.5243(3) 0.4962(4) 0.094(3) Uani 1 1 d . . . . .
H56A H 0.335500 0.542011 0.473368 0.113 Uiso 1 1 calc R U . . .
C57 C 0.3596(3) 0.4953(3) 0.4843(3) 0.075(3) Uani 1 1 d . . . . .
C58 C 0.3523(3) 0.4896(2) 0.4362(3) 0.067(2) Uani 1 1 d . . . . .
C59 C 0.3377(2) 0.5099(2) 0.3948(3) 0.069(2) Uani 1 1 d . . . . .
H59A H 0.329514 0.532564 0.390137 0.083 Uiso 1 1 calc R U . . .
C60 C 0.3379(2) 0.4888(2) 0.3617(3) 0.063(2) Uani 1 1 d . . . . .
C61 C 0.3247(2) 0.4955(2) 0.3106(3) 0.062(2) Uani 1 1 d . . . . .
C62 C 0.3329(3) 0.5265(3) 0.2988(4) 0.083(3) Uani 1 1 d . . . . .
H62A H 0.347963 0.542957 0.323347 0.099 Uiso 1 1 calc R U . . .
C63 C 0.3187(3) 0.5327(2) 0.2507(4) 0.094(3) Uani 1 1 d . . . . .
H63A H 0.323746 0.553350 0.241960 0.113 Uiso 1 1 calc R U . . .
C64 C 0.2970(3) 0.5076(3) 0.2159(4) 0.083(3) Uani 1 1 d . . . . .
H64A H 0.287984 0.511762 0.183540 0.100 Uiso 1 1 calc R U . . .
C65 C 0.3023(3) 0.4724(2) 0.2732(4) 0.066(2) Uani 1 1 d . . . . .
H65A H 0.296616 0.451664 0.280930 0.079 Uiso 1 1 calc R U . . .
C66 C 0.4637(4) 0.4745(3) 0.5385(4) 0.115(4) Uani 1 1 d . . . . .
H66A H 0.450183 0.489567 0.545218 0.138 Uiso 1 1 calc R U . . .
C67 C 0.5008(5) 0.4826(4) 0.5529(5) 0.149(6) Uani 1 1 d . . . . .
H67A H 0.512630 0.503073 0.569523 0.179 Uiso 1 1 calc R U . . .
C68 C 0.5221(4) 0.4612(4) 0.5437(5) 0.123(4) Uani 1 1 d . . . . .
H68A H 0.548152 0.466767 0.554394 0.148 Uiso 1 1 calc R U . . .
C69 C 0.5035(3) 0.4315(3) 0.5182(4) 0.096(3) Uani 1 1 d . . . . .
H69A H 0.516649 0.416867 0.510556 0.115 Uiso 1 1 calc R U . . .
C70 C 0.4661(3) 0.4238(3) 0.5043(3) 0.079(3) Uani 1 1 d . . . . .
C71 C 0.4439(3) 0.3923(2) 0.4774(3) 0.068(2) Uani 1 1 d . . . . .
C72 C 0.4543(3) 0.3630(3) 0.4644(3) 0.071(2) Uani 1 1 d . . . . .
H72A H 0.479101 0.358059 0.470815 0.085 Uiso 1 1 calc R U . . .
C73 C 0.4196(3) 0.3429(2) 0.4397(3) 0.062(2) Uani 1 1 d . . . . .
C74 C 0.4109(3) 0.3100(2) 0.4156(3) 0.065(2) Uani 1 1 d . . . . .
C75 C 0.4402(3) 0.2846(3) 0.4380(4) 0.092(3) Uani 1 1 d . . . . .
H75A H 0.465214 0.288157 0.469021 0.111 Uiso 1 1 calc R U . . .
C76 C 0.4317(3) 0.2540(3) 0.4133(4) 0.109(4) Uani 1 1 d . . . . .
H76A H 0.450758 0.236505 0.427734 0.131 Uiso 1 1 calc R U . . .
C77 C 0.3948(4) 0.2497(3) 0.3674(5) 0.099(3) Uani 1 1 d . . . . .
H77A H 0.389431 0.228901 0.351421 0.119 Uiso 1 1 calc R U . . .
C78 C 0.3741(3) 0.3033(2) 0.3688(3) 0.070(2) Uani 1 1 d . . . . .
H78A H 0.354180 0.320113 0.353900 0.084 Uiso 1 1 calc R U . . .
Fe3 Fe 0.11879(4) 0.25952(3) 0.25883(4) 0.0677(4) Uani 1 1 d . . . . .
N25 N 0.1328(2) 0.2055(2) 0.2791(3) 0.080(2) Uani 1 1 d . . . . .
N26 N 0.14480(19) 0.2426(2) 0.2237(2) 0.0611(18) Uani 1 1 d . . . . .
N27 N 0.15218(19) 0.25491(17) 0.1926(2) 0.0604(18) Uani 1 1 d . . . . .
H27B H 0.148598 0.275854 0.183484 0.072 Uiso 1 1 calc R U . . .
N28 N 0.2146(2) 0.27278(17) 0.1267(3) 0.0661(19) Uani 1 1 d . . . . .
N29 N 0.0572(2) 0.2499(2) 0.1904(3) 0.079(2) Uani 1 1 d . . . . .
N30 N 0.0982(2) 0.30792(18) 0.2219(3) 0.0629(18) Uani 1 1 d . . . . .
N31 N 0.1122(2) 0.3399(2) 0.2314(3) 0.0663(19) Uani 1 1 d . . . . .
H31A H 0.136261 0.345923 0.256756 0.080 Uiso 1 1 calc R U . . .
N32 N 0.1352(2) 0.4440(2) 0.2080(3) 0.077(2) Uani 1 1 d . . . . .
N33 N 0.1010(2) 0.2692(2) 0.3072(3) 0.087(2) Uani 1 1 d . . . . .
N34 N 0.1735(2) 0.27543(17) 0.3279(3) 0.0654(19) Uani 1 1 d . . . . .
N35 N 0.2136(2) 0.27859(16) 0.3493(3) 0.0691(19) Uani 1 1 d . . . . .
H35A H 0.223593 0.276241 0.333372 0.083 Uiso 1 1 calc R U . . .
N36 N 0.3383(2) 0.31597(19) 0.4402(3) 0.081(2) Uani 1 1 d . . . . .
C79 C 0.1278(4) 0.1870(4) 0.3102(4) 0.117(4) Uani 1 1 d . . . . .
H79A H 0.115751 0.197355 0.323054 0.141 Uiso 1 1 calc R U . . .
C80 C 0.1405(5) 0.1528(4) 0.3224(5) 0.140(5) Uani 1 1 d . . . . .
H80A H 0.137455 0.140898 0.343725 0.168 Uiso 1 1 calc R U . . .
C81 C 0.1573(4) 0.1376(3) 0.3030(5) 0.123(4) Uani 1 1 d . . . . .
H81A H 0.165432 0.114972 0.310501 0.147 Uiso 1 1 calc R U . . .
C82 C 0.1622(3) 0.1555(3) 0.2722(4) 0.092(3) Uani 1 1 d . . . . .
H82A H 0.174020 0.145082 0.259180 0.111 Uiso 1 1 calc R U . . .
C83 C 0.1495(3) 0.1892(3) 0.2603(3) 0.068(2) Uani 1 1 d . . . . .
C84 C 0.1547(2) 0.2098(2) 0.2287(3) 0.057(2) Uani 1 1 d . . . . .
C85 C 0.1676(2) 0.2012(2) 0.2006(3) 0.064(2) Uani 1 1 d . . . . .
H85A H 0.175768 0.179851 0.197800 0.077 Uiso 1 1 calc R U . . .
C86 C 0.1657(2) 0.2310(2) 0.1774(3) 0.059(2) Uani 1 1 d . . . . .
C87 C 0.1772(2) 0.2378(2) 0.1446(3) 0.057(2) Uani 1 1 d . . . . .
C88 C 0.1663(3) 0.2160(2) 0.1065(4) 0.076(3) Uani 1 1 d . . . . .
H88A H 0.151456 0.196452 0.100910 0.091 Uiso 1 1 calc R U . . .
C89 C 0.1776(3) 0.2233(3) 0.0770(4) 0.088(3) Uani 1 1 d . . . . .
H89A H 0.168947 0.209805 0.049519 0.106 Uiso 1 1 calc R U . . .
C90 C 0.2024(3) 0.2518(3) 0.0891(4) 0.087(3) Uani 1 1 d . . . . .
H90A H 0.210958 0.256239 0.069640 0.104 Uiso 1 1 calc R U . . .
C91 C 0.2017(2) 0.2656(2) 0.1535(3) 0.061(2) Uani 1 1 d . . . . .
H91A H 0.209610 0.279974 0.179854 0.074 Uiso 1 1 calc R U . . .
C92 C 0.0378(3) 0.2194(3) 0.1731(5) 0.103(3) Uani 1 1 d . . . . .
H92A H 0.049970 0.200392 0.193592 0.124 Uiso 1 1 calc R U . . .
C93 C 0.0014(4) 0.2152(3) 0.1271(5) 0.119(4) Uani 1 1 d . . . . .
H93A H -0.010326 0.193731 0.116680 0.143 Uiso 1 1 calc R U . . .
C94 C -0.0182(3) 0.2429(3) 0.0961(4) 0.108(4) Uani 1 1 d . . . . .
H94A H -0.043162 0.240244 0.064798 0.130 Uiso 1 1 calc R U . . .
C95 C 0.0003(3) 0.2751(3) 0.1125(4) 0.087(3) Uani 1 1 d . . . . .
H95A H -0.012149 0.294336 0.092740 0.104 Uiso 1 1 calc R U . . .
C96 C 0.0377(3) 0.2770(2) 0.1594(4) 0.069(2) Uani 1 1 d . . . . .
C97 C 0.0598(3) 0.3089(2) 0.1792(3) 0.066(2) Uani 1 1 d . . . . .
C98 C 0.0504(3) 0.3423(3) 0.1623(3) 0.072(2) Uani 1 1 d . . . . .
H98A H 0.025826 0.350013 0.133448 0.086 Uiso 1 1 calc R U . . .
C99 C 0.0837(3) 0.3617(2) 0.1957(3) 0.065(2) Uani 1 1 d . . . . .
C100 C 0.0907(3) 0.3990(2) 0.1963(3) 0.069(2) Uani 1 1 d . . . . .
C101 C 0.0600(3) 0.4222(3) 0.1821(4) 0.090(3) Uani 1 1 d . . . . .
H10B H 0.034764 0.415067 0.172784 0.108 Uiso 1 1 calc R U . . .
C102 C 0.0680(3) 0.4560(3) 0.1822(4) 0.105(3) Uani 1 1 d . . . . .
H10C H 0.048533 0.472357 0.173866 0.126 Uiso 1 1 calc R U . . .
C103 C 0.1059(4) 0.4657(3) 0.1950(4) 0.091(3) Uani 1 1 d . . . . .
H10D H 0.110607 0.488756 0.194280 0.109 Uiso 1 1 calc R U . . .
C104 C 0.1275(3) 0.4112(2) 0.2088(3) 0.068(2) Uani 1 1 d . . . . .
H10E H 0.147863 0.395536 0.218181 0.082 Uiso 1 1 calc R U . . .
C105 C 0.0631(4) 0.2672(3) 0.2932(5) 0.132(4) Uani 1 1 d . U . . .
H10F H 0.041619 0.261797 0.260297 0.158 Uiso 1 1 calc R U . . .
C106 C 0.0557(4) 0.2733(4) 0.3287(5) 0.136(3) Uani 1 1 d . U . . .
H10G H 0.029602 0.269985 0.319392 0.164 Uiso 1 1 calc R U . . .
C107 C 0.0860(4) 0.2838(4) 0.3758(5) 0.134(4) Uani 1 1 d . U . . .
H10H H 0.080769 0.288710 0.398389 0.160 Uiso 1 1 calc R U . . .
C108 C 0.1245(3) 0.2870(3) 0.3891(4) 0.100(3) Uani 1 1 d . . . . .
H10I H 0.146136 0.294182 0.420993 0.120 Uiso 1 1 calc R U . . .
C109 C 0.1306(3) 0.2793(2) 0.3536(4) 0.083(3) Uani 1 1 d . . . . .
C110 C 0.1720(3) 0.2811(2) 0.3661(4) 0.070(2) Uani 1 1 d . . . . .
C111 C 0.2095(3) 0.2873(2) 0.4094(4) 0.075(3) Uani 1 1 d . . . . .
H11C H 0.215586 0.291776 0.440352 0.090 Uiso 1 1 calc R U . . .
C112 C 0.2363(3) 0.2859(2) 0.3989(4) 0.069(2) Uani 1 1 d . . . . .
C113 C 0.2808(3) 0.2903(2) 0.4294(3) 0.071(2) Uani 1 1 d . . . . .
C114 C 0.3056(3) 0.2777(3) 0.4767(4) 0.099(3) Uani 1 1 d . . . . .
H11D H 0.294608 0.265058 0.489280 0.118 Uiso 1 1 calc R U . . .
C115 C 0.3466(4) 0.2838(3) 0.5057(4) 0.115(4) Uani 1 1 d . . . . .
H11E H 0.363887 0.275046 0.537879 0.138 Uiso 1 1 calc R U . . .
C116 C 0.3618(3) 0.3029(3) 0.4866(4) 0.099(3) Uani 1 1 d . . . . .
H11F H 0.389700 0.307081 0.506608 0.119 Uiso 1 1 calc R U . . .
C117 C 0.2984(3) 0.3095(2) 0.4127(3) 0.070(2) Uani 1 1 d . . . . .
H11G H 0.281475 0.318303 0.380461 0.084 Uiso 1 1 calc R U . . .
Fe4 Fe 0.35081(4) 0.26931(3) 0.19389(5) 0.0680(4) Uani 1 1 d . . . . .
N37 N 0.3218(3) 0.23461(19) 0.1382(3) 0.088(2) Uani 1 1 d . . . . .
N38 N 0.31688(19) 0.24675(16) 0.2089(3) 0.0600(18) Uani 1 1 d . . . . .
N39 N 0.31195(19) 0.24756(16) 0.2451(2) 0.0565(17) Uani 1 1 d . . . . .
H39B H 0.322350 0.262744 0.268176 0.068 Uiso 1 1 calc R U . . .
N40 N 0.2544(2) 0.2428(2) 0.3189(3) 0.071(2) Uani 1 1 d . . . . .
N41 N 0.3805(3) 0.2904(2) 0.1702(3) 0.083(2) Uani 1 1 d . . . . .
N42 N 0.3109(2) 0.30352(16) 0.1478(3) 0.0636(19) Uani 1 1 d . . . . .
N43 N 0.2724(2) 0.31308(17) 0.1290(3) 0.0599(18) Uani 1 1 d . . . . .
H43B H 0.259578 0.305498 0.139794 0.072 Uiso 1 1 calc R U . . .
N44 N 0.1649(2) 0.37444(18) 0.0707(3) 0.072(2) Uani 1 1 d . . . . .
N45 N 0.3964(2) 0.23811(17) 0.2426(3) 0.084(2) Uani 1 1 d . . . . .
N46 N 0.38096(18) 0.29917(17) 0.2530(3) 0.0609(18) Uani 1 1 d . . . . .
N47 N 0.37888(19) 0.33122(16) 0.2651(3) 0.0579(17) Uani 1 1 d . . . . .
H47A H 0.358672 0.344736 0.245987 0.070 Uiso 1 1 calc R U . . .
N48 N 0.3907(2) 0.41895(18) 0.3531(3) 0.0677(19) Uani 1 1 d . . . . .
C118 C 0.3222(4) 0.2334(3) 0.0983(5) 0.125(3) Uani 1 1 d . U . . .
H11H H 0.339816 0.247523 0.097512 0.150 Uiso 1 1 calc R U . . .
C119 C 0.2964(4) 0.2110(3) 0.0580(5) 0.138(3) Uani 1 1 d . U . . .
H11I H 0.295698 0.211796 0.029921 0.165 Uiso 1 1 calc R U . . .
C120 C 0.2719(4) 0.1877(3) 0.0599(5) 0.134(3) Uani 1 1 d . U . . .
H12B H 0.256107 0.171927 0.034468 0.161 Uiso 1 1 calc R U . . .
C121 C 0.2719(4) 0.1890(3) 0.1017(4) 0.117(3) Uani 1 1 d . U . . .
H12C H 0.256127 0.173763 0.104393 0.141 Uiso 1 1 calc R U . . .
C122 C 0.2961(3) 0.2134(2) 0.1393(4) 0.091(3) Uani 1 1 d . U . . .
C123 C 0.2960(3) 0.2191(2) 0.1818(3) 0.062(2) Uani 1 1 d . . . . .
C124 C 0.2779(3) 0.2025(2) 0.1994(4) 0.072(3) Uani 1 1 d . . . . .
H12D H 0.262038 0.182895 0.186634 0.087 Uiso 1 1 calc R U . . .
C125 C 0.2883(2) 0.2211(2) 0.2402(3) 0.058(2) Uani 1 1 d . . . . .
C126 C 0.2774(2) 0.2176(2) 0.2739(3) 0.060(2) Uani 1 1 d . . . . .
C127 C 0.2758(3) 0.1859(3) 0.2895(4) 0.080(3) Uani 1 1 d . . . . .
H12E H 0.282643 0.166712 0.279943 0.096 Uiso 1 1 calc R U . . .
C128 C 0.2637(3) 0.1829(3) 0.3204(4) 0.099(3) Uani 1 1 d . . . . .
H12F H 0.262301 0.161532 0.331192 0.118 Uiso 1 1 calc R U . . .
C129 C 0.2539(3) 0.2113(3) 0.3344(3) 0.085(3) Uani 1 1 d . . . . .
H12G H 0.246706 0.208867 0.355542 0.102 Uiso 1 1 calc R U . . .
C130 C 0.2666(2) 0.2450(2) 0.2901(3) 0.065(2) Uani 1 1 d . . . . .
H13B H 0.267923 0.266652 0.279962 0.077 Uiso 1 1 calc R U . . .
C131 C 0.4188(3) 0.2824(3) 0.1864(4) 0.101(3) Uani 1 1 d . . . . .
H13C H 0.433463 0.265968 0.211167 0.121 Uiso 1 1 calc R U . . .
C132 C 0.4365(4) 0.2976(3) 0.1677(6) 0.125(4) Uani 1 1 d . . . . .
H13D H 0.462856 0.291890 0.179735 0.150 Uiso 1 1 calc R U . . .
C133 C 0.4144(5) 0.3219(4) 0.1301(7) 0.153(6) Uani 1 1 d . . . . .
H13E H 0.426045 0.331741 0.116452 0.184 Uiso 1 1 calc R U . . .
C134 C 0.3746(4) 0.3319(3) 0.1121(5) 0.109(4) Uani 1 1 d . . . . .
H13F H 0.359800 0.348470 0.087646 0.131 Uiso 1 1 calc R U . . .
C135 C 0.3596(3) 0.3148(3) 0.1341(4) 0.081(3) Uani 1 1 d . . . . .
C136 C 0.3186(3) 0.3220(2) 0.1196(4) 0.075(3) Uani 1 1 d . . . . .
C137 C 0.2856(3) 0.3422(2) 0.0846(4) 0.074(3) Uani 1 1 d . . . . .
H13G H 0.283676 0.356839 0.061529 0.089 Uiso 1 1 calc R U . . .
C138 C 0.2565(3) 0.3360(2) 0.0912(3) 0.064(2) Uani 1 1 d . . . . .
C139 C 0.2156(3) 0.3500(2) 0.0657(4) 0.066(2) Uani 1 1 d . . . . .
C140 C 0.1898(4) 0.3550(2) 0.0138(4) 0.081(3) Uani 1 1 d . . . . .
H14B H 0.198698 0.349484 -0.004857 0.097 Uiso 1 1 calc R U . . .
C141 C 0.1514(4) 0.3680(3) -0.0094(4) 0.090(3) Uani 1 1 d . . . . .
H14C H 0.133540 0.370205 -0.043923 0.108 Uiso 1 1 calc R U . . .
C142 C 0.1397(3) 0.3777(2) 0.0200(4) 0.087(3) Uani 1 1 d . . . . .
H14D H 0.113795 0.386842 0.004401 0.104 Uiso 1 1 calc R U . . .
C143 C 0.2010(3) 0.3606(2) 0.0923(3) 0.067(2) Uani 1 1 d . . . . .
H14E H 0.217746 0.357703 0.126716 0.081 Uiso 1 1 calc R U . . .
C144 C 0.4000(3) 0.2046(3) 0.2362(5) 0.122(4) Uani 1 1 d . . . . .
H14F H 0.380959 0.194393 0.205385 0.146 Uiso 1 1 calc R U . . .
C145 C 0.4328(4) 0.1851(3) 0.2765(6) 0.132(4) Uani 1 1 d . U . . .
H14G H 0.434655 0.162227 0.271063 0.159 Uiso 1 1 calc R U . . .
C146 C 0.4611(4) 0.1981(3) 0.3219(6) 0.135(4) Uani 1 1 d . U . . .
H14H H 0.481790 0.184524 0.347600 0.162 Uiso 1 1 calc R U . . .
C147 C 0.4587(3) 0.2334(2) 0.3296(5) 0.116(3) Uani 1 1 d . U . . .
H14I H 0.477871 0.244148 0.359896 0.140 Uiso 1 1 calc R U . . .
C148 C 0.4244(3) 0.2514(2) 0.2873(5) 0.088(3) Uani 1 1 d . U . . .
C149 C 0.4170(3) 0.2872(2) 0.2931(4) 0.079(3) Uani 1 1 d . U . . .
C150 C 0.4380(3) 0.3117(2) 0.3306(4) 0.075(3) Uani 1 1 d . . . . .
H15B H 0.463403 0.309501 0.361550 0.090 Uiso 1 1 calc R U . . .
C151 C 0.4132(3) 0.3397(2) 0.3119(3) 0.059(2) Uani 1 1 d . . . . .
C152 C 0.4185(2) 0.3731(2) 0.3343(3) 0.059(2) Uani 1 1 d . . . . .
C153 C 0.4562(3) 0.3887(3) 0.3634(4) 0.083(3) Uani 1 1 d . . . . .
H15C H 0.478537 0.378343 0.368138 0.100 Uiso 1 1 calc R U . . .
C154 C 0.4608(3) 0.4194(3) 0.3853(4) 0.092(3) Uani 1 1 d . . . . .
H15D H 0.485803 0.430475 0.403888 0.110 Uiso 1 1 calc R U . . .
C155 C 0.4281(3) 0.4334(2) 0.3796(3) 0.082(3) Uani 1 1 d . . . . .
H15E H 0.431623 0.454229 0.394797 0.099 Uiso 1 1 calc R U . . .
C156 C 0.3876(3) 0.3890(2) 0.3311(3) 0.064(2) Uani 1 1 d . . . . .
H15F H 0.362288 0.378336 0.312179 0.076 Uiso 1 1 calc R U . . .
Fe5 Fe 0.25078(3) 0.36188(3) 0.25813(4) 0.0553(3) Uani 1 1 d . . . . .
Cl1 Cl 0.28352(6) 0.33202(5) 0.23752(8) 0.0707(6) Uani 1 1 d . . . . .
Cl2 Cl 0.21769(7) 0.40370(5) 0.20471(8) 0.0726(6) Uani 1 1 d . . . . .
Cl3 Cl 0.29532(6) 0.38319(6) 0.33326(8) 0.0736(6) Uani 1 1 d . . . . .
Cl4 Cl 0.20762(7) 0.32904(6) 0.25793(8) 0.0759(6) Uani 1 1 d . . . . .
Fe6 Fe 0.500000 0.39244(9) 0.250000 0.1424(11) Uani 1 2 d S T P . .
Cl5 Cl 0.47140(12) 0.36053(13) 0.27312(16) 0.1736(17) Uani 1 1 d . . . . .
Cl6 Cl 0.54674(13) 0.42442(16) 0.3126(2) 0.229(3) Uani 1 1 d . . . . .
F1 F 0.2964(2) 0.58370(14) 0.3337(2) 0.135(2) Uani 1 1 d D U . . .
F2 F 0.2980(2) 0.64119(15) 0.3351(3) 0.153(3) Uani 1 1 d D U . . .
F3 F 0.2904(3) 0.61252(18) 0.2729(3) 0.187(3) Uani 1 1 d D U . . .
F4 F 0.2422(2) 0.6134(2) 0.2810(4) 0.212(4) Uani 1 1 d D U . . .
B1 B 0.2850(4) 0.6129(2) 0.3087(4) 0.115(3) Uani 1 1 d D U . . .
F5 F 0.2441(3) 0.6073(2) 0.4834(3) 0.211(4) Uani 1 1 d D U . . .
F6 F 0.3106(3) 0.6003(2) 0.5268(3) 0.198(3) Uani 1 1 d D U . . .
F7 F 0.2673(3) 0.5570(2) 0.4910(4) 0.231(4) Uani 1 1 d D U . . .
F8 F 0.2710(3) 0.5916(3) 0.4455(3) 0.250(4) Uani 1 1 d D U . . .
B2 B 0.2730(4) 0.5908(4) 0.4866(5) 0.168(4) Uani 1 1 d D U . . .
F9 F 0.5857(2) 0.3080(2) 0.4934(4) 0.232(4) Uani 1 1 d D U . . .
F10 F 0.5276(3) 0.3333(3) 0.4655(4) 0.239(4) Uani 1 1 d D U . . .
F11 F 0.5285(3) 0.2867(4) 0.4331(5) 0.354(8) Uani 1 1 d D U . . .
F12 F 0.5440(4) 0.2859(4) 0.5050(6) 0.333(6) Uani 1 1 d D U . . .
B3 B 0.5467(4) 0.3048(4) 0.4743(6) 0.207(5) Uani 1 1 d D U . . .
F13 F 0.2416(4) 0.1810(4) 0.4092(4) 0.320(7) Uani 1 1 d D U . . .
F14 F 0.2184(4) 0.1767(4) 0.4516(4) 0.284(5) Uani 1 1 d D U . . .
F15 F 0.2788(4) 0.1904(4) 0.4864(4) 0.309(6) Uani 1 1 d D U . . .
F16 F 0.2568(5) 0.1413(3) 0.4573(5) 0.322(6) Uani 1 1 d D U . . .
B4 B 0.2485(5) 0.1738(4) 0.4497(5) 0.241(5) Uani 1 1 d D U . . .
F17 F 0.5363(4) 0.0990(3) 0.4490(5) 0.320(7) Uani 1 1 d D U . . .
F18 F 0.5415(5) 0.1214(6) 0.3950(7) 0.439(10) Uani 1 1 d D U . . .
F19 F 0.4835(4) 0.1122(4) 0.3765(6) 0.405(9) Uani 1 1 d D U . . .
F20 F 0.5211(6) 0.1508(4) 0.4275(7) 0.456(11) Uani 1 1 d D U . . .
B5 B 0.5200(5) 0.1200(4) 0.4119(6) 0.363(9) Uani 1 1 d D U . . .
F21 F -0.0237(3) 0.1638(3) 0.2521(3) 0.203(4) Uani 1 1 d . U . . .
F22 F 0.0219(4) 0.2024(2) 0.2916(3) 0.248(5) Uani 1 1 d . U . . .
B6 B 0.000000 0.1844(8) 0.250000 0.147(5) Uani 1 2 d S TU P . .
F23 F 0.6408(4) 0.2236(3) 0.4716(4) 0.293(5) Uani 1 1 d D U . . .
F24 F 0.5947(7) 0.2617(4) 0.4590(9) 0.519(12) Uani 1 1 d D U . . .
F25 F 0.5742(6) 0.2147(6) 0.4121(6) 0.491(11) Uani 1 1 d D U . . .
F26 F 0.6026(5) 0.2106(4) 0.4959(6) 0.351(6) Uani 1 1 d D U . . .
B7 B 0.6034(5) 0.2262(5) 0.4599(7) 0.412(9) Uani 1 1 d D U . . .
O1S O 0.5709(4) 0.4326(4) 0.4934(5) 0.237(5) Uani 1 1 d D U . . .
C1S C 0.5897(6) 0.4092(4) 0.4933(9) 0.188(6) Uani 1 1 d D U . . .
C2S C 0.5809(5) 0.3962(5) 0.4462(5) 0.208(6) Uani 1 1 d D U . . .
H2SA H 0.598949 0.377619 0.453782 0.312 Uiso 1 1 calc R U . . .
H2SB H 0.553165 0.388392 0.424360 0.312 Uiso 1 1 calc R U . . .
H2SC H 0.584878 0.414048 0.430215 0.312 Uiso 1 1 calc R U . . .
C3S C 0.6229(5) 0.3910(5) 0.5392(6) 0.242(8) Uani 1 1 d D U . . .
H3SA H 0.633583 0.373334 0.530352 0.363 Uiso 1 1 calc R U . . .
H3SB H 0.644301 0.406684 0.561601 0.363 Uiso 1 1 calc R U . . .
H3SC H 0.612317 0.381056 0.555136 0.363 Uiso 1 1 calc R U . . .

loop_
_atom_site_aniso_label
_atom_site_aniso_U_11
_atom_site_aniso_U_22
_atom_site_aniso_U_33
_atom_site_aniso_U_23
_atom_site_aniso_U_13
_atom_site_aniso_U_12
Fe1 0.0534(7) 0.0524(7) 0.0571(7) 0.0024(6) 0.0250(6) 0.0100(6)
N1 0.093(6) 0.058(6) 0.077(5) 0.006(4) 0.045(5) 0.024(5)
N2 0.053(5) 0.060(6) 0.061(4) -0.001(3) 0.027(4) 0.017(4)
N3 0.059(5) 0.060(6) 0.066(4) 0.000(4) 0.032(4) 0.016(4)
N4 0.083(6) 0.068(6) 0.088(6) 0.003(5) 0.054(5) 0.007(5)
N5 0.054(5) 0.060(5) 0.063(5) 0.000(4) 0.020(5) 0.011(4)
N6 0.050(5) 0.051(4) 0.054(5) 0.006(3) 0.024(4) 0.007(3)
N7 0.046(5) 0.056(4) 0.049(4) 0.006(3) 0.018(4) 0.002(3)
N8 0.054(5) 0.064(5) 0.082(5) 0.008(4) 0.035(5) 0.013(4)
N9 0.064(5) 0.060(5) 0.066(5) 0.011(5) 0.032(4) 0.009(4)
N10 0.056(4) 0.047(5) 0.054(4) 0.002(4) 0.028(4) 0.005(4)
N11 0.061(4) 0.045(4) 0.067(5) 0.001(4) 0.035(4) 0.000(4)
N12 0.085(5) 0.073(5) 0.068(5) 0.001(5) 0.047(5) 0.007(4)
C1 0.112(9) 0.066(8) 0.112(8) 0.008(6) 0.060(7) 0.029(7)
C2 0.128(11) 0.073(9) 0.132(10) 0.011(7) 0.068(9) 0.040(9)
C3 0.101(9) 0.091(10) 0.109(8) 0.003(7) 0.052(8) 0.048(8)
C4 0.075(7) 0.087(9) 0.106(8) 0.005(6) 0.045(6) 0.031(6)
C5 0.064(6) 0.072(7) 0.070(6) -0.001(5) 0.032(5) 0.016(6)
C6 0.058(7) 0.069(8) 0.061(6) -0.003(5) 0.028(5) 0.015(6)
C7 0.052(5) 0.076(7) 0.084(6) 0.000(5) 0.037(5) 0.012(6)
C8 0.055(6) 0.066(7) 0.063(6) -0.003(5) 0.024(5) 0.010(6)
C9 0.056(6) 0.072(7) 0.072(6) -0.005(6) 0.029(6) 0.001(6)
C10 0.083(8) 0.077(8) 0.105(8) 0.006(6) 0.036(7) 0.008(6)
C11 0.082(8) 0.082(9) 0.098(8) 0.007(7) 0.010(7) -0.008(7)
C12 0.101(8) 0.063(7) 0.120(9) -0.018(7) 0.065(8) -0.019(7)
C13 0.065(6) 0.066(7) 0.074(6) -0.004(5) 0.039(6) 0.001(6)
C14 0.069(8) 0.105(8) 0.070(8) 0.006(6) 0.021(6) 0.024(6)
C15 0.076(8) 0.134(10) 0.075(9) 0.017(7) 0.016(7) 0.019(7)
C16 0.104(10) 0.150(11) 0.059(7) -0.010(7) 0.025(8) 0.009(8)
C17 0.086(8) 0.104(8) 0.063(7) -0.002(6) 0.024(7) 0.017(6)
C18 0.069(7) 0.057(6) 0.055(7) 0.003(5) 0.026(6) 0.000(5)
C19 0.055(7) 0.056(5) 0.062(7) 0.007(5) 0.034(6) 0.001(5)
C20 0.062(6) 0.071(6) 0.057(7) 0.007(4) 0.034(6) -0.003(5)
C21 0.063(6) 0.047(5) 0.068(7) 0.009(4) 0.042(7) 0.006(4)
C22 0.054(6) 0.053(5) 0.068(6) 0.003(5) 0.031(5) -0.001(5)
C23 0.063(6) 0.079(7) 0.105(7) 0.022(5) 0.057(6) 0.006(5)
C24 0.063(7) 0.104(8) 0.112(8) 0.019(7) 0.061(7) 0.006(6)
C25 0.056(6) 0.070(7) 0.106(8) 0.006(6) 0.050(6) 0.012(5)
C26 0.056(6) 0.057(5) 0.070(6) -0.001(5) 0.039(5) 0.002(5)
C27 0.094(7) 0.071(7) 0.078(7) 0.015(6) 0.044(6) 0.014(6)
C28 0.136(10) 0.073(8) 0.111(10) 0.022(7) 0.087(9) 0.015(7)
C29 0.127(9) 0.072(7) 0.097(8) 0.007(7) 0.067(8) -0.012(7)
C30 0.093(7) 0.059(6) 0.083(7) 0.000(5) 0.051(6) -0.001(6)
C31 0.061(6) 0.047(6) 0.083(8) 0.002(6) 0.033(6) 0.003(5)
C32 0.063(5) 0.041(6) 0.068(7) 0.009(5) 0.036(5) 0.007(5)
C33 0.068(6) 0.064(7) 0.057(6) -0.006(5) 0.028(5) 0.001(5)
C34 0.060(5) 0.052(6) 0.058(6) -0.004(5) 0.030(5) 0.003(5)
C35 0.057(5) 0.053(6) 0.068(6) -0.002(6) 0.031(5) 0.006(4)
C36 0.089(7) 0.065(7) 0.085(8) 0.000(6) 0.049(6) 0.004(5)
C37 0.111(8) 0.083(9) 0.081(8) -0.010(6) 0.060(7) 0.007(6)
C38 0.082(7) 0.096(9) 0.065(6) 0.002(7) 0.044(5) 0.001(6)
C39 0.067(6) 0.068(7) 0.059(6) -0.012(5) 0.036(5) -0.003(5)
Fe2 0.0594(8) 0.0682(8) 0.0521(7) -0.0051(6) 0.0236(6) 0.0004(6)
N13 0.068(6) 0.090(6) 0.050(5) 0.006(4) 0.022(5) 0.021(5)
N14 0.054(5) 0.071(5) 0.050(4) 0.009(4) 0.023(4) 0.010(4)
N15 0.067(6) 0.066(5) 0.053(5) 0.004(3) 0.034(5) 0.004(4)
N16 0.055(6) 0.108(6) 0.070(5) -0.006(4) 0.032(5) -0.002(5)
N17 0.075(5) 0.086(6) 0.063(5) -0.012(5) 0.036(4) 0.006(5)
N18 0.054(4) 0.058(5) 0.051(5) -0.003(3) 0.023(4) 0.001(4)
N19 0.059(4) 0.052(5) 0.052(5) -0.005(4) 0.027(4) -0.006(4)
N20 0.077(5) 0.073(6) 0.063(5) -0.003(4) 0.041(4) 0.003(4)
N21 0.089(6) 0.068(6) 0.082(5) -0.015(4) 0.040(5) -0.015(5)
N22 0.048(5) 0.067(5) 0.046(4) -0.008(4) 0.015(3) -0.007(4)
N23 0.056(5) 0.065(5) 0.053(4) -0.003(4) 0.022(4) -0.008(5)
N24 0.078(5) 0.053(5) 0.087(5) -0.011(5) 0.044(5) -0.010(5)
C40 0.066(8) 0.135(10) 0.063(7) 0.004(7) 0.017(7) 0.023(6)
C41 0.081(9) 0.182(13) 0.061(8) 0.012(8) 0.016(7) 0.044(9)
C42 0.099(10) 0.222(17) 0.091(10) 0.055(9) 0.051(10) 0.041(11)
C43 0.109(10) 0.152(11) 0.082(8) 0.031(8) 0.059(8) 0.013(8)
C44 0.092(9) 0.105(8) 0.063(7) 0.014(6) 0.046(7) 0.025(7)
C45 0.071(8) 0.084(7) 0.047(6) 0.015(5) 0.031(6) 0.018(6)
C46 0.080(7) 0.105(8) 0.067(7) 0.011(6) 0.049(6) -0.001(6)
C47 0.059(7) 0.078(6) 0.058(7) 0.006(5) 0.034(6) 0.010(5)
C48 0.077(7) 0.068(6) 0.080(8) 0.006(5) 0.054(7) 0.006(5)
C49 0.127(11) 0.091(8) 0.101(8) -0.017(6) 0.076(9) -0.018(7)
C50 0.093(9) 0.140(10) 0.128(11) -0.019(8) 0.077(8) -0.029(8)
C51 0.068(7) 0.122(9) 0.095(9) -0.020(7) 0.042(7) -0.012(6)
C52 0.076(8) 0.084(7) 0.058(6) -0.003(5) 0.037(6) -0.004(5)
C53 0.130(9) 0.105(9) 0.054(7) -0.013(6) 0.047(6) 0.019(7)
C54 0.159(12) 0.124(10) 0.082(8) -0.005(9) 0.069(8) 0.030(9)
C55 0.143(11) 0.126(11) 0.086(9) -0.036(8) 0.064(8) 0.016(9)
C56 0.097(8) 0.076(7) 0.093(8) -0.021(6) 0.048(6) 0.008(6)
C57 0.075(6) 0.072(7) 0.058(6) -0.016(6) 0.029(5) -0.005(5)
C58 0.063(6) 0.059(6) 0.064(7) -0.008(5) 0.032(5) 0.007(5)
C59 0.069(6) 0.054(6) 0.067(6) -0.004(6) 0.032(5) 0.007(5)
C60 0.054(5) 0.062(6) 0.057(6) 0.002(6) 0.026(5) -0.003(5)
C61 0.054(5) 0.051(6) 0.066(7) -0.003(5) 0.029(5) 0.001(5)
C62 0.094(7) 0.078(8) 0.068(7) -0.010(5) 0.045(6) -0.016(6)
C63 0.110(8) 0.060(7) 0.101(9) -0.005(7) 0.059(7) -0.024(6)
C64 0.107(8) 0.071(7) 0.075(7) 0.017(6) 0.057(6) 0.000(6)
C65 0.061(5) 0.056(6) 0.073(7) -0.001(5) 0.037(5) -0.005(5)
C66 0.120(11) 0.085(9) 0.110(9) -0.039(7) 0.054(8) -0.036(8)
C67 0.110(11) 0.135(13) 0.151(12) -0.065(10) 0.053(10) -0.074(11)
C68 0.062(7) 0.132(12) 0.124(10) -0.021(9) 0.030(7) -0.035(9)
C69 0.068(8) 0.097(8) 0.083(7) -0.027(6) 0.025(6) -0.030(7)
C70 0.044(6) 0.074(7) 0.066(6) -0.012(5) 0.007(5) -0.023(6)
C71 0.043(6) 0.078(7) 0.060(5) -0.002(5) 0.019(5) -0.007(5)
C72 0.049(6) 0.079(7) 0.076(6) 0.000(5) 0.033(5) 0.000(6)
C73 0.048(6) 0.058(6) 0.059(5) 0.004(5) 0.022(5) 0.001(6)
C74 0.056(6) 0.056(6) 0.073(6) 0.006(5) 0.034(6) -0.002(5)
C75 0.061(7) 0.084(8) 0.077(7) -0.005(7) 0.014(5) -0.005(7)
C76 0.076(8) 0.082(9) 0.101(8) 0.008(7) 0.019(7) 0.023(6)
C77 0.102(9) 0.047(6) 0.143(11) -0.009(7) 0.073(9) -0.005(7)
C78 0.051(6) 0.070(7) 0.072(6) 0.003(5) 0.029(6) 0.003(5)
Fe3 0.0587(8) 0.0723(9) 0.0766(8) -0.0067(6) 0.0435(7) -0.0072(6)
N25 0.080(5) 0.086(6) 0.077(5) 0.003(5) 0.049(5) -0.011(5)
N26 0.058(4) 0.063(6) 0.070(5) 0.003(4) 0.043(4) -0.003(4)
N27 0.064(4) 0.049(4) 0.066(4) 0.006(4) 0.038(4) -0.002(4)
N28 0.070(5) 0.064(5) 0.073(5) -0.008(4) 0.048(5) -0.011(4)
N29 0.069(5) 0.073(6) 0.091(6) -0.010(5) 0.046(5) -0.011(5)
N30 0.055(5) 0.056(5) 0.074(5) -0.008(4) 0.037(5) -0.010(4)
N31 0.042(4) 0.076(6) 0.074(5) -0.006(5) 0.032(4) -0.003(5)
N32 0.076(5) 0.049(5) 0.101(6) -0.007(4) 0.051(5) -0.001(5)
N33 0.063(5) 0.104(6) 0.105(7) -0.030(5) 0.058(5) -0.018(5)
N34 0.048(5) 0.079(5) 0.083(5) -0.011(4) 0.046(4) -0.012(4)
N35 0.073(6) 0.069(5) 0.082(6) 0.006(4) 0.055(5) -0.002(4)
N36 0.050(5) 0.082(5) 0.100(6) 0.001(5) 0.041(5) -0.005(4)
C79 0.140(10) 0.143(12) 0.112(9) -0.003(8) 0.100(9) -0.020(9)
C80 0.216(16) 0.092(10) 0.158(12) 0.046(9) 0.137(12) 0.005(10)
C81 0.168(12) 0.095(9) 0.163(12) 0.037(9) 0.130(11) 0.024(8)
C82 0.118(8) 0.089(9) 0.098(7) 0.010(6) 0.080(7) -0.001(7)
C83 0.061(6) 0.072(7) 0.074(6) -0.001(6) 0.042(5) -0.004(5)
C84 0.058(5) 0.050(6) 0.068(6) 0.006(5) 0.040(5) -0.007(4)
C85 0.067(6) 0.050(6) 0.080(6) -0.001(5) 0.048(5) 0.001(4)
C86 0.059(5) 0.051(6) 0.066(6) -0.007(5) 0.036(5) -0.005(4)
C87 0.050(5) 0.058(6) 0.065(6) -0.006(5) 0.036(5) -0.008(5)
C88 0.080(6) 0.073(6) 0.079(6) -0.015(6) 0.051(6) -0.024(5)
C89 0.102(8) 0.090(8) 0.083(7) -0.022(6) 0.061(7) -0.037(7)
C90 0.088(7) 0.106(8) 0.085(7) -0.001(7) 0.062(6) -0.016(7)
C91 0.062(6) 0.057(6) 0.062(5) 0.000(4) 0.036(5) 0.002(5)
C92 0.078(8) 0.082(9) 0.125(10) -0.011(7) 0.049(8) -0.015(6)
C93 0.074(8) 0.088(9) 0.143(11) -0.010(8) 0.039(8) -0.026(7)
C94 0.066(7) 0.117(10) 0.114(9) -0.003(9) 0.040(7) -0.008(8)
C95 0.056(7) 0.077(7) 0.103(8) -0.020(6) 0.036(7) -0.022(5)
C96 0.048(6) 0.070(7) 0.083(7) -0.017(6) 0.036(6) -0.018(6)
C97 0.040(6) 0.075(8) 0.071(6) -0.007(5) 0.028(6) -0.002(5)
C98 0.052(6) 0.078(7) 0.076(6) -0.003(6) 0.034(5) 0.005(6)
C99 0.043(5) 0.073(7) 0.075(6) -0.021(6) 0.034(5) -0.015(6)
C100 0.054(6) 0.064(7) 0.083(6) -0.007(5) 0.039(5) -0.004(6)
C101 0.066(7) 0.075(8) 0.121(8) -0.004(6) 0.053(6) -0.002(6)
C102 0.084(8) 0.072(9) 0.150(10) 0.001(7) 0.068(8) 0.016(6)
C103 0.095(8) 0.073(7) 0.112(8) -0.007(6) 0.066(7) -0.003(7)
C104 0.060(6) 0.065(7) 0.071(6) -0.006(5) 0.036(5) 0.002(5)
C105 0.090(7) 0.173(9) 0.159(8) -0.066(7) 0.089(6) -0.043(7)
C106 0.096(6) 0.183(7) 0.160(6) -0.049(6) 0.093(5) -0.030(5)
C107 0.090(7) 0.195(10) 0.160(7) -0.054(8) 0.098(6) -0.034(7)
C108 0.089(8) 0.123(9) 0.109(8) -0.020(7) 0.072(7) -0.011(7)
C109 0.085(8) 0.083(7) 0.106(8) -0.019(6) 0.071(8) -0.017(6)
C110 0.064(7) 0.084(7) 0.071(6) -0.006(5) 0.047(7) -0.011(5)
C111 0.081(7) 0.087(7) 0.075(7) -0.005(5) 0.057(7) -0.010(6)
C112 0.068(7) 0.070(6) 0.071(7) 0.008(5) 0.044(7) -0.002(5)
C113 0.059(7) 0.078(6) 0.069(7) 0.009(5) 0.035(6) 0.000(5)
C114 0.065(7) 0.114(9) 0.095(8) 0.036(7) 0.037(7) -0.002(6)
C115 0.095(10) 0.136(10) 0.105(9) 0.059(8) 0.057(9) 0.014(8)
C116 0.060(6) 0.107(8) 0.090(8) 0.032(7) 0.025(7) 0.007(6)
C117 0.063(7) 0.073(6) 0.077(6) 0.009(5) 0.044(6) 0.001(5)
Fe4 0.0686(8) 0.0472(7) 0.1104(10) -0.0143(7) 0.0660(8) -0.0086(6)
N37 0.112(6) 0.070(5) 0.127(7) -0.035(5) 0.096(6) -0.022(5)
N38 0.059(4) 0.045(4) 0.087(5) -0.019(4) 0.050(4) -0.014(4)
N39 0.060(4) 0.043(4) 0.069(5) -0.008(3) 0.041(4) -0.004(4)
N40 0.074(5) 0.084(6) 0.065(5) 0.003(4) 0.047(4) 0.003(4)
N41 0.078(6) 0.063(5) 0.138(7) -0.024(5) 0.081(6) -0.016(5)
N42 0.056(5) 0.050(4) 0.093(5) -0.017(4) 0.049(4) -0.007(4)
N43 0.067(5) 0.052(4) 0.081(5) -0.012(4) 0.055(4) -0.014(4)
N44 0.061(5) 0.073(5) 0.077(6) -0.003(4) 0.040(5) 0.004(4)
N45 0.070(5) 0.038(5) 0.155(8) -0.014(5) 0.074(6) -0.004(4)
N46 0.043(4) 0.041(4) 0.091(5) -0.010(4) 0.037(4) -0.002(3)
N47 0.045(4) 0.042(5) 0.079(5) 0.000(4) 0.033(4) 0.001(3)
N48 0.058(5) 0.055(5) 0.077(5) -0.014(4) 0.035(4) -0.009(4)
C118 0.182(9) 0.105(7) 0.170(8) -0.051(6) 0.150(7) -0.035(6)
C119 0.176(7) 0.137(6) 0.151(6) -0.041(5) 0.126(5) -0.036(5)
C120 0.166(6) 0.131(6) 0.142(5) -0.046(5) 0.113(5) -0.039(5)
C121 0.152(7) 0.094(6) 0.142(6) -0.054(5) 0.109(6) -0.052(5)
C122 0.119(7) 0.054(5) 0.141(6) -0.035(5) 0.100(6) -0.035(5)
C123 0.066(6) 0.054(6) 0.088(6) -0.014(5) 0.058(5) -0.011(5)
C124 0.078(6) 0.054(6) 0.094(7) -0.023(5) 0.057(6) -0.015(5)
C125 0.054(5) 0.046(5) 0.079(6) 0.011(5) 0.044(5) 0.000(4)
C126 0.048(5) 0.044(6) 0.071(6) 0.009(5) 0.027(5) -0.006(4)
C127 0.084(7) 0.078(8) 0.088(7) 0.002(6) 0.057(6) 0.004(5)
C128 0.122(9) 0.063(8) 0.105(8) 0.021(6) 0.066(8) 0.001(6)
C129 0.101(8) 0.080(8) 0.088(7) 0.020(6) 0.064(6) -0.005(6)
C130 0.058(5) 0.052(6) 0.068(6) 0.007(5) 0.030(5) 0.006(4)
C131 0.088(8) 0.081(7) 0.169(11) 0.000(7) 0.097(8) -0.007(6)
C132 0.119(10) 0.095(9) 0.223(15) 0.004(9) 0.136(12) -0.003(8)
C133 0.165(15) 0.137(13) 0.258(19) -0.005(13) 0.181(15) -0.023(11)
C134 0.107(9) 0.103(8) 0.181(11) 0.003(8) 0.121(9) -0.008(7)
C135 0.077(7) 0.069(7) 0.134(9) -0.011(7) 0.083(7) -0.009(6)
C136 0.112(10) 0.049(6) 0.120(8) -0.020(6) 0.100(8) -0.030(6)
C137 0.098(7) 0.056(6) 0.102(7) 0.005(5) 0.078(7) 0.005(6)
C138 0.076(7) 0.049(6) 0.080(6) -0.007(5) 0.054(6) -0.004(5)
C139 0.081(7) 0.056(6) 0.080(7) -0.018(5) 0.059(7) -0.015(5)
C140 0.096(8) 0.071(6) 0.088(8) -0.016(5) 0.062(7) -0.008(6)
C141 0.104(9) 0.083(7) 0.081(7) -0.020(6) 0.056(7) -0.004(7)
C142 0.075(7) 0.076(7) 0.090(8) -0.005(6) 0.041(7) -0.001(5)
C143 0.064(7) 0.057(5) 0.080(6) 0.001(5) 0.043(6) 0.001(5)
C144 0.097(8) 0.067(8) 0.218(14) -0.018(8) 0.104(10) 0.001(7)
C145 0.094(7) 0.064(6) 0.207(9) 0.003(6) 0.075(7) 0.026(6)
C146 0.107(6) 0.078(4) 0.187(7) 0.016(5) 0.073(5) 0.032(5)
C147 0.076(5) 0.069(4) 0.175(7) 0.015(4) 0.062(5) 0.020(4)
C148 0.061(5) 0.058(4) 0.149(7) 0.002(5) 0.066(5) 0.008(4)
C149 0.064(6) 0.057(4) 0.127(7) 0.009(5) 0.063(6) 0.011(4)
C150 0.050(5) 0.065(6) 0.097(7) 0.008(6) 0.038(5) 0.009(6)
C151 0.048(5) 0.048(6) 0.078(6) -0.002(5) 0.036(5) -0.004(5)
C152 0.036(5) 0.059(6) 0.066(5) -0.001(5) 0.023(5) 0.003(5)
C153 0.061(7) 0.078(7) 0.104(7) -0.016(6) 0.047(6) -0.003(6)
C154 0.061(7) 0.091(8) 0.112(8) -0.028(7) 0.047(6) -0.024(6)
C155 0.072(7) 0.078(7) 0.091(7) -0.028(5) 0.046(6) -0.023(6)
C156 0.048(6) 0.059(6) 0.062(5) 0.000(5) 0.022(5) -0.008(5)
Fe5 0.0481(7) 0.0533(7) 0.0593(7) -0.0011(5) 0.0299(6) 0.0004(6)
Cl1 0.0658(14) 0.0672(14) 0.0829(15) -0.0046(11) 0.0473(12) 0.0023(11)
Cl2 0.0706(14) 0.0633(14) 0.0752(14) 0.0101(11) 0.0399(12) 0.0122(11)
Cl3 0.0637(14) 0.0762(15) 0.0627(13) -0.0078(11) 0.0290(12) -0.0028(12)
Cl4 0.0665(14) 0.0745(15) 0.0906(16) -0.0008(12) 0.0499(13) -0.0081(12)
Fe6 0.0876(17) 0.207(3) 0.136(2) 0.000 0.0696(17) 0.000
Cl5 0.129(3) 0.244(5) 0.194(4) 0.044(3) 0.122(3) 0.033(3)
Cl6 0.118(3) 0.300(7) 0.213(5) -0.084(4) 0.072(3) -0.004(4)
F1 0.191(6) 0.071(3) 0.138(5) 0.011(3) 0.097(5) 0.010(4)
F2 0.223(7) 0.072(3) 0.163(6) -0.017(3) 0.117(5) -0.020(4)
F3 0.319(9) 0.111(5) 0.184(6) 0.008(4) 0.181(7) 0.001(6)
F4 0.144(5) 0.139(6) 0.269(10) 0.007(6) 0.083(5) 0.012(4)
B1 0.152(5) 0.058(4) 0.143(8) 0.000(3) 0.094(7) -0.007(7)
F5 0.227(7) 0.211(7) 0.198(8) -0.037(7) 0.130(6) 0.049(7)
F6 0.217(6) 0.187(7) 0.178(6) -0.031(6) 0.114(6) 0.009(6)
F7 0.248(9) 0.159(6) 0.258(10) -0.008(6) 0.139(8) 0.010(6)
F8 0.287(10) 0.330(12) 0.184(6) -0.058(8) 0.170(7) -0.037(10)
B2 0.212(9) 0.159(8) 0.164(8) -0.033(9) 0.130(7) 0.010(8)
F9 0.105(4) 0.185(8) 0.291(10) 0.010(7) 0.061(5) 0.040(5)
F10 0.153(7) 0.257(9) 0.283(10) 0.045(7) 0.119(7) 0.089(7)
F11 0.177(8) 0.361(14) 0.259(9) -0.084(9) -0.005(8) 0.072(9)
F12 0.255(11) 0.312(13) 0.389(12) 0.110(10) 0.174(11) 0.039(10)
B3 0.137(5) 0.225(8) 0.245(8) -0.015(6) 0.108(6) 0.041(6)
F13 0.335(13) 0.513(17) 0.190(7) -0.010(9) 0.200(9) -0.157(12)
F14 0.381(11) 0.339(13) 0.283(10) 0.012(10) 0.279(10) -0.049(11)
F15 0.385(12) 0.389(13) 0.229(8) -0.109(10) 0.226(9) -0.111(12)
F16 0.438(16) 0.303(11) 0.296(12) -0.035(8) 0.260(13) -0.035(11)
B4 0.356(12) 0.291(12) 0.201(8) -0.047(10) 0.234(9) -0.095(12)
F17 0.234(10) 0.286(12) 0.349(13) 0.055(10) 0.130(9) -0.107(10)
F18 0.379(14) 0.48(2) 0.401(17) 0.108(16) 0.211(13) -0.092(17)
F19 0.287(12) 0.370(17) 0.391(16) 0.088(13) 0.120(10) -0.017(13)
F20 0.45(2) 0.328(13) 0.363(19) 0.090(11) 0.132(14) 0.006(15)
B5 0.311(14) 0.337(15) 0.345(16) 0.072(10) 0.150(9) -0.057(15)
F21 0.185(8) 0.256(10) 0.154(6) 0.000(6) 0.095(6) -0.036(6)
F22 0.407(13) 0.152(7) 0.139(6) -0.043(5) 0.142(8) -0.074(7)
B6 0.197(9) 0.139(9) 0.100(6) 0.000 0.088(6) 0.000
F23 0.514(14) 0.190(9) 0.220(9) -0.019(8) 0.247(10) 0.014(11)
F24 0.56(2) 0.318(14) 0.58(2) 0.051(13) 0.293(19) 0.132(16)
F25 0.504(17) 0.437(19) 0.416(14) 0.018(16) 0.221(14) 0.007(19)
F26 0.345(15) 0.302(13) 0.432(15) -0.057(12) 0.249(12) 0.001(13)
B7 0.495(14) 0.285(13) 0.423(14) 0.000(14) 0.263(12) 0.041(14)
O1S 0.198(11) 0.253(14) 0.329(13) -0.100(10) 0.197(10) -0.049(9)
C1S 0.185(13) 0.204(14) 0.239(11) -0.057(10) 0.161(11) -0.048(9)
C2S 0.208(14) 0.221(16) 0.226(12) -0.056(12) 0.148(12) -0.036(12)
C3S 0.253(18) 0.226(17) 0.225(12) -0.049(13) 0.134(13) -0.072(11)

loop_
_atom_type_symbol
_atom_type_description
_atom_type_scat_dispersion_real
_atom_type_scat_dispersion_imag
_atom_type_scat_source
C C 0.0034 0.0017 'XDISP Program in WinGX L.J. Farrugia, J.Appl.Cryst. 2012,45,849-854'
H H 0.0000 0.0000 'XDISP Program in WinGX L.J. Farrugia, J.Appl.Cryst. 2012,45,849-854'
B B 0.0017 0.0007 'XDISP Program in WinGX L.J. Farrugia, J.Appl.Cryst. 2012,45,849-854'
N N 0.0065 0.0035 'XDISP Program in WinGX L.J. Farrugia, J.Appl.Cryst. 2012,45,849-854'
O O 0.0115 0.0064 'XDISP Program in WinGX L.J. Farrugia, J.Appl.Cryst. 2012,45,849-854'
F F 0.0185 0.0109 'XDISP Program in WinGX L.J. Farrugia, J.Appl.Cryst. 2012,45,849-854'
Cl Cl 0.1549 0.1679 'XDISP Program in WinGX L.J. Farrugia, J.Appl.Cryst. 2012,45,849-854'
Fe Fe 0.3511 0.8892 'XDISP Program in WinGX L.J. Farrugia, J.Appl.Cryst. 2012,45,849-854'

loop_
_geom_angle_atom_site_label_1
_geom_angle_atom_site_label_2
_geom_angle_atom_site_label_3
_geom_angle
_geom_angle_site_symmetry_1
_geom_angle_site_symmetry_3
_geom_angle_publ_flag
N10 Fe1 N2 97.5(3) . . ?
N10 Fe1 N6 95.8(3) . . ?
N2 Fe1 N6 97.0(3) . . ?
N10 Fe1 N1 91.5(3) . . ?
N2 Fe1 N1 79.4(3) . . ?
N6 Fe1 N1 172.3(3) . . ?
N10 Fe1 N9 78.5(3) . . ?
N2 Fe1 N9 171.9(3) . . ?
N6 Fe1 N9 90.4(3) . . ?
N1 Fe1 N9 93.6(3) . . ?
N10 Fe1 N5 170.1(3) . . ?
N2 Fe1 N5 91.4(3) . . ?
N6 Fe1 N5 78.8(3) . . ?
N1 Fe1 N5 94.3(3) . . ?
N9 Fe1 N5 93.1(3) . . ?
C1 N1 C5 117.0(9) . . ?
C1 N1 Fe1 128.1(9) . . ?
C5 N1 Fe1 114.8(6) . . ?
C6 N2 N3 103.6(7) . . ?
C6 N2 Fe1 117.4(6) . . ?
N3 N2 Fe1 138.5(6) . . ?
C8 N3 N2 112.1(7) . . ?
C8 N3 H3B 124.0 . . ?
N2 N3 H3B 124.0 . . ?
C13 N4 C12 117.0(8) . . ?
C18 N5 C14 118.6(8) . . ?
C18 N5 Fe1 114.9(5) . . ?
C14 N5 Fe1 126.5(8) . . ?
C19 N6 N7 105.1(7) . . ?
C19 N6 Fe1 115.4(6) . . ?
N7 N6 Fe1 139.0(6) . . ?
N6 N7 C21 112.0(6) . . ?
N6 N7 H7B 124.0 . . ?
C21 N7 H7B 124.0 . . ?
C26 N8 C25 116.2(7) . . ?
C31 N9 C27 117.3(8) . . ?
C31 N9 Fe1 115.4(6) . . ?
C27 N9 Fe1 127.3(7) . . ?
C32 N10 N11 104.8(6) . . ?
C32 N10 Fe1 117.0(6) . . ?
N11 N10 Fe1 138.1(6) . . ?
C34 N11 N10 111.5(6) . . ?
C34 N11 H11B 124.3 . . ?
N10 N11 H11B 124.3 . . ?
C39 N12 C38 116.4(8) . . ?
N1 C1 C2 123.1(12) . . ?
N1 C1 H1A 118.4 . . ?
C2 C1 H1A 118.4 . . ?
C3 C2 C1 119.8(11) . . ?
C3 C2 H2A 120.1 . . ?
C1 C2 H2A 120.1 . . ?
C2 C3 C4 120.0(11) . . ?
C2 C3 H3A 120.0 . . ?
C4 C3 H3A 120.0 . . ?
C5 C4 C3 116.2(11) . . ?
C5 C4 H4A 121.9 . . ?
C3 C4 H4A 121.9 . . ?
N1 C5 C4 123.7(9) . . ?
N1 C5 C6 114.4(9) . . ?
C4 C5 C6 121.9(11) . . ?
N2 C6 C7 113.3(8) . . ?
N2 C6 C5 113.5(9) . . ?
C7 C6 C5 133.2(10) . . ?
C8 C7 C6 103.1(8) . . ?
C8 C7 H7A 128.5 . . ?
C6 C7 H7A 128.5 . . ?
N3 C8 C7 107.9(8) . . ?
N3 C8 C9 122.9(8) . . ?
C7 C8 C9 129.2(10) . . ?
C10 C9 C13 117.8(9) . . ?
C10 C9 C8 121.3(9) . . ?
C13 C9 C8 120.8(8) . . ?
C9 C10 C11 121.3(9) . . ?
C9 C10 H10A 119.3 . . ?
C11 C10 H10A 119.3 . . ?
C10 C11 C12 116.8(9) . . ?
C10 C11 H11A 121.6 . . ?
C12 C11 H11A 121.6 . . ?
N4 C12 C11 123.8(9) . . ?
N4 C12 H12A 118.1 . . ?
C11 C12 H12A 118.1 . . ?
N4 C13 C9 123.3(8) . . ?
N4 C13 H13A 118.3 . . ?
C9 C13 H13A 118.3 . . ?
C15 C14 N5 122.2(10) . . ?
C15 C14 H14A 118.9 . . ?
N5 C14 H14A 118.9 . . ?
C14 C15 C16 120.3(10) . . ?
C14 C15 H15A 119.8 . . ?
C16 C15 H15A 119.8 . . ?
C15 C16 C17 119.1(10) . . ?
C15 C16 H16A 120.5 . . ?
C17 C16 H16A 120.5 . . ?
C18 C17 C16 117.5(10) . . ?
C18 C17 H17A 121.3 . . ?
C16 C17 H17A 121.3 . . ?
N5 C18 C17 122.3(8) . . ?
N5 C18 C19 114.8(8) . . ?
C17 C18 C19 122.9(10) . . ?
N6 C19 C20 110.0(7) . . ?
N6 C19 C18 115.8(9) . . ?
C20 C19 C18 134.2(10) . . ?
C21 C20 C19 106.9(8) . . ?
C21 C20 H20A 126.5 . . ?
C19 C20 H20A 126.5 . . ?
C20 C21 N7 106.0(7) . . ?
C20 C21 C22 131.6(9) . . ?
N7 C21 C22 122.4(8) . . ?
C23 C22 C26 119.6(8) . . ?
C23 C22 C21 119.4(8) . . ?
C26 C22 C21 120.9(9) . . ?
C22 C23 C24 117.9(9) . . ?
C22 C23 H23A 121.1 . . ?
C24 C23 H23A 121.1 . . ?
C25 C24 C23 119.8(9) . . ?
C25 C24 H24A 120.1 . . ?
C23 C24 H24A 120.1 . . ?
C24 C25 N8 123.6(8) . . ?
C24 C25 H25A 118.2 . . ?
N8 C25 H25A 118.2 . . ?
N8 C26 C22 122.9(8) . . ?
N8 C26 H26A 118.5 . . ?
C22 C26 H26A 118.5 . . ?
N9 C27 C28 122.0(9) . . ?
N9 C27 H27A 119.0 . . ?
C28 C27 H27A 119.0 . . ?
C29 C28 C27 120.9(10) . . ?
C29 C28 H28A 119.6 . . ?
C27 C28 H28A 119.6 . . ?
C28 C29 C30 117.8(10) . . ?
C28 C29 H29A 121.1 . . ?
C30 C29 H29A 121.1 . . ?
C29 C30 C31 119.8(9) . . ?
C29 C30 H30A 120.1 . . ?
C31 C30 H30A 120.1 . . ?
N9 C31 C30 122.1(9) . . ?
N9 C31 C32 114.7(8) . . ?
C30 C31 C32 123.1(9) . . ?
N10 C32 C33 111.4(7) . . ?
N10 C32 C31 114.1(8) . . ?
C33 C32 C31 134.4(9) . . ?
C34 C33 C32 104.7(7) . . ?
C34 C33 H33A 127.7 . . ?
C32 C33 H33A 127.7 . . ?
N11 C34 C33 107.6(7) . . ?
N11 C34 C35 123.3(8) . . ?
C33 C34 C35 129.1(8) . . ?
C36 C35 C39 116.6(8) . . ?
C36 C35 C34 121.9(8) . . ?
C39 C35 C34 121.4(8) . . ?
C37 C36 C35 120.6(9) . . ?
C37 C36 H36A 119.7 . . ?
C35 C36 H36A 119.7 . . ?
C36 C37 C38 117.8(9) . . ?
C36 C37 H37A 121.1 . . ?
C38 C37 H37A 121.1 . . ?
N12 C38 C37 124.3(9) . . ?
N12 C38 H38A 117.8 . . ?
C37 C38 H38A 117.8 . . ?
N12 C39 C35 124.2(8) . . ?
N12 C39 H39A 117.9 . . ?
C35 C39 H39A 117.9 . . ?
N18 Fe2 N22 98.0(3) . . ?
N18 Fe2 N14 96.3(3) . . ?
N22 Fe2 N14 97.8(3) . . ?
N18 Fe2 N21 90.6(3) . . ?
N22 Fe2 N21 79.2(3) . . ?
N14 Fe2 N21 172.9(3) . . ?
N18 Fe2 N17 79.8(3) . . ?
N22 Fe2 N17 171.8(3) . . ?
N14 Fe2 N17 90.4(3) . . ?
N21 Fe2 N17 92.9(3) . . ?
N18 Fe2 N13 172.0(3) . . ?
N22 Fe2 N13 89.4(3) . . ?
N14 Fe2 N13 79.9(3) . . ?
N21 Fe2 N13 93.5(4) . . ?
N17 Fe2 N13 93.2(3) . . ?
C40 N13 C44 118.2(9) . . ?
C40 N13 Fe2 127.7(9) . . ?
C44 N13 Fe2 114.0(6) . . ?
C45 N14 N15 104.7(7) . . ?
C45 N14 Fe2 115.7(6) . . ?
N15 N14 Fe2 139.4(6) . . ?
C47 N15 N14 111.2(6) . . ?
C47 N15 H15G 124.4 . . ?
N14 N15 H15G 124.4 . . ?
C51 N16 C52 116.4(8) . . ?
C53 N17 C57 117.6(8) . . ?
C53 N17 Fe2 127.2(8) . . ?
C57 N17 Fe2 115.2(6) . . ?
C58 N18 N19 105.1(6) . . ?
C58 N18 Fe2 117.1(6) . . ?
N19 N18 Fe2 137.6(6) . . ?
C60 N19 N18 110.9(6) . . ?
C60 N19 H19A 124.6 . . ?
N18 N19 H19A 124.6 . . ?
C64 N20 C65 115.6(7) . . ?
C70 N21 C66 115.9(9) . . ?
C70 N21 Fe2 115.8(6) . . ?
C66 N21 Fe2 128.3(9) . . ?
C71 N22 N23 104.7(7) . . ?
C71 N22 Fe2 117.3(6) . . ?
N23 N22 Fe2 137.2(6) . . ?
C73 N23 N22 111.2(7) . . ?
C73 N23 H23B 124.4 . . ?
N22 N23 H23B 124.4 . . ?
C78 N24 C77 117.0(8) . . ?
N13 C40 C41 121.0(11) . . ?
N13 C40 H40A 119.5 . . ?
C41 C40 H40A 119.5 . . ?
C42 C41 C40 120.3(11) . . ?
C42 C41 H41A 119.8 . . ?
C40 C41 H41A 119.8 . . ?
C41 C42 C43 118.8(12) . . ?
C41 C42 H42A 120.6 . . ?
C43 C42 H42A 120.6 . . ?
C42 C43 C44 119.8(12) . . ?
C42 C43 H43A 120.1 . . ?
C44 C43 H43A 120.1 . . ?
N13 C44 C43 121.8(10) . . ?
N13 C44 C45 115.4(9) . . ?
C43 C44 C45 122.8(13) . . ?
N14 C45 C46 111.1(7) . . ?
N14 C45 C44 114.7(10) . . ?
C46 C45 C44 134.2(10) . . ?
C47 C46 C45 105.2(8) . . ?
C47 C46 H46A 127.4 . . ?
C45 C46 H46A 127.4 . . ?
N15 C47 C46 107.8(8) . . ?
N15 C47 C48 123.0(8) . . ?
C46 C47 C48 129.1(10) . . ?
C52 C48 C49 115.4(9) . . ?
C52 C48 C47 123.4(9) . . ?
C49 C48 C47 120.7(10) . . ?
C50 C49 C48 120.1(10) . . ?
C50 C49 H49A 120.0 . . ?
C48 C49 H49A 120.0 . . ?
C49 C50 C51 116.8(11) . . ?
C49 C50 H50A 121.6 . . ?
C51 C50 H50A 121.6 . . ?
N16 C51 C50 124.7(10) . . ?
N16 C51 H51A 117.7 . . ?
C50 C51 H51A 117.7 . . ?
N16 C52 C48 126.5(9) . . ?
N16 C52 H52A 116.7 . . ?
C48 C52 H52A 116.7 . . ?
N17 C53 C54 123.6(10) . . ?
N17 C53 H53A 118.2 . . ?
C54 C53 H53A 118.2 . . ?
C53 C54 C55 119.6(10) . . ?
C53 C54 H54A 120.2 . . ?
C55 C54 H54A 120.2 . . ?
C54 C55 C56 118.6(10) . . ?
C54 C55 H55A 120.7 . . ?
C56 C55 H55A 120.7 . . ?
C57 C56 C55 117.9(10) . . ?
C57 C56 H56A 121.1 . . ?
C55 C56 H56A 121.1 . . ?
C56 C57 N17 122.8(9) . . ?
C56 C57 C58 124.2(10) . . ?
N17 C57 C58 113.1(8) . . ?
N18 C58 C59 111.6(7) . . ?
N18 C58 C57 114.7(8) . . ?
C59 C58 C57 133.7(9) . . ?
C58 C59 C60 104.6(7) . . ?
C58 C59 H59A 127.7 . . ?
C60 C59 H59A 127.7 . . ?
N19 C60 C59 107.9(7) . . ?
N19 C60 C61 121.6(8) . . ?
C59 C60 C61 130.4(9) . . ?
C65 C61 C62 117.6(8) . . ?
C65 C61 C60 121.7(9) . . ?
C62 C61 C60 120.6(8) . . ?
C63 C62 C61 119.6(9) . . ?
C63 C62 H62A 120.2 . . ?
C61 C62 H62A 120.2 . . ?
C64 C63 C62 118.1(9) . . ?
C64 C63 H63A 120.9 . . ?
C62 C63 H63A 120.9 . . ?
N20 C64 C63 124.7(9) . . ?
N20 C64 H64A 117.6 . . ?
C63 C64 H64A 117.6 . . ?
C61 C65 N20 124.3(8) . . ?
C61 C65 H65A 117.9 . . ?
N20 C65 H65A 117.9 . . ?
C67 C66 N21 121.8(13) . . ?
C67 C66 H66A 119.1 . . ?
N21 C66 H66A 119.1 . . ?
C66 C67 C68 121.3(12) . . ?
C66 C67 H67A 119.3 . . ?
C68 C67 H67A 119.3 . . ?
C69 C68 C67 117.9(11) . . ?
C69 C68 H68A 121.0 . . ?
C67 C68 H68A 121.0 . . ?
C70 C69 C68 119.7(11) . . ?
C70 C69 H69A 120.1 . . ?
C68 C69 H69A 120.1 . . ?
C69 C70 N21 123.3(9) . . ?
C69 C70 C71 123.7(11) . . ?
N21 C70 C71 113.0(9) . . ?
N22 C71 C72 112.1(8) . . ?
N22 C71 C70 114.2(10) . . ?
C72 C71 C70 133.8(10) . . ?
C73 C72 C71 104.9(8) . . ?
C73 C72 H72A 127.5 . . ?
C71 C72 H72A 127.5 . . ?
N23 C73 C72 107.1(8) . . ?
N23 C73 C74 121.5(8) . . ?
C72 C73 C74 131.3(10) . . ?
C75 C74 C78 118.0(8) . . ?
C75 C74 C73 119.9(8) . . ?
C78 C74 C73 122.1(8) . . ?
C76 C75 C74 118.7(8) . . ?
C76 C75 H75A 120.7 . . ?
C74 C75 H75A 120.6 . . ?
C77 C76 C75 119.3(9) . . ?
C77 C76 H76A 120.3 . . ?
C75 C76 H76A 120.3 . . ?
N24 C77 C76 123.4(9) . . ?
N24 C77 H77A 118.3 . . ?
C76 C77 H77A 118.3 . . ?
N24 C78 C74 123.5(8) . . ?
N24 C78 H78A 118.2 . . ?
C74 C78 H78A 118.2 . . ?
N34 Fe3 N26 98.1(3) . . ?
N34 Fe3 N30 99.0(3) . . ?
N26 Fe3 N30 96.3(3) . . ?
N34 Fe3 N29 169.9(3) . . ?
N26 Fe3 N29 90.9(3) . . ?
N30 Fe3 N29 75.3(3) . . ?
N34 Fe3 N33 75.4(3) . . ?
N26 Fe3 N33 167.9(3) . . ?
N30 Fe3 N33 94.8(3) . . ?
N29 Fe3 N33 96.5(3) . . ?
N34 Fe3 N25 92.3(3) . . ?
N26 Fe3 N25 75.2(3) . . ?
N30 Fe3 N25 166.8(3) . . ?
N29 Fe3 N25 94.5(3) . . ?
N33 Fe3 N25 94.6(3) . . ?
C83 N25 C79 117.4(9) . . ?
C83 N25 Fe3 115.2(6) . . ?
C79 N25 Fe3 127.4(8) . . ?
C84 N26 N27 104.3(7) . . ?
C84 N26 Fe3 116.8(6) . . ?
N27 N26 Fe3 138.6(6) . . ?
C86 N27 N26 113.0(7) . . ?
C86 N27 H27B 123.5 . . ?
N26 N27 H27B 123.5 . . ?
C91 N28 C90 116.2(7) . . ?
C92 N29 C96 116.3(8) . . ?
C92 N29 Fe3 127.5(7) . . ?
C96 N29 Fe3 116.0(6) . . ?
N31 N30 C97 106.6(7) . . ?
N31 N30 Fe3 137.1(6) . . ?
C97 N30 Fe3 116.0(6) . . ?
N30 N31 C99 111.3(6) . . ?
N30 N31 H31A 124.4 . . ?
C99 N31 H31A 124.4 . . ?
C103 N32 C104 116.7(8) . . ?
C109 N33 C105 118.3(9) . . ?
C109 N33 Fe3 116.4(6) . . ?
C105 N33 Fe3 125.2(8) . . ?
C110 N34 N35 103.3(7) . . ?
C110 N34 Fe3 117.4(6) . . ?
N35 N34 Fe3 138.9(6) . . ?
N34 N35 C112 112.3(7) . . ?
N34 N35 H35A 123.8 . . ?
C112 N35 H35A 123.8 . . ?
C117 N36 C116 116.5(8) . . ?
N25 C79 C80 121.2(11) . . ?
N25 C79 H79A 119.4 . . ?
C80 C79 H79A 119.4 . . ?
C81 C80 C79 119.5(12) . . ?
C81 C80 H80A 120.3 . . ?
C79 C80 H80A 120.3 . . ?
C80 C81 C82 119.8(12) . . ?
C80 C81 H81A 120.1 . . ?
C82 C81 H81A 120.1 . . ?
C81 C82 C83 120.6(10) . . ?
C81 C82 H82A 119.7 . . ?
C83 C82 H82A 119.7 . . ?
N25 C83 C82 121.6(9) . . ?
N25 C83 C84 115.2(9) . . ?
C82 C83 C84 123.2(10) . . ?
N26 C84 C85 111.6(7) . . ?
N26 C84 C83 117.5(9) . . ?
C85 C84 C83 130.9(9) . . ?
C84 C85 C86 105.5(7) . . ?
C84 C85 H85A 127.3 . . ?
C86 C85 H85A 127.3 . . ?
N27 C86 C85 105.6(7) . . ?
N27 C86 C87 124.0(8) . . ?
C85 C86 C87 130.4(9) . . ?
C88 C87 C91 117.9(8) . . ?
C88 C87 C86 121.4(8) . . ?
C91 C87 C86 120.6(8) . . ?
C89 C88 C87 119.5(8) . . ?
C89 C88 H88A 120.2 . . ?
C87 C88 H88A 120.2 . . ?
C88 C89 C90 118.1(9) . . ?
C88 C89 H89A 121.0 . . ?
C90 C89 H89A 121.0 . . ?
N28 C90 C89 123.9(9) . . ?
N28 C90 H90A 118.1 . . ?
C89 C90 H90A 118.1 . . ?
N28 C91 C87 124.2(8) . . ?
N28 C91 H91A 117.9 . . ?
C87 C91 H91A 117.9 . . ?
N29 C92 C93 123.2(10) . . ?
N29 C92 H92A 118.4 . . ?
C93 C92 H92A 118.4 . . ?
C92 C93 C94 120.1(10) . . ?
C92 C93 H93A 119.9 . . ?
C94 C93 H93A 119.9 . . ?
C93 C94 C95 118.9(10) . . ?
C93 C94 H94A 120.5 . . ?
C95 C94 H94A 120.5 . . ?
C96 C95 C94 117.3(10) . . ?
C96 C95 H95A 121.3 . . ?
C94 C95 H95A 121.3 . . ?
N29 C96 C95 124.1(8) . . ?
N29 C96 C97 114.2(8) . . ?
C95 C96 C97 121.7(10) . . ?
N30 C97 C98 108.6(7) . . ?
N30 C97 C96 118.1(9) . . ?
C98 C97 C96 133.2(9) . . ?
C99 C98 C97 107.3(8) . . ?
C99 C98 H98A 126.3 . . ?
C97 C98 H98A 126.3 . . ?
N31 C99 C98 106.1(8) . . ?
N31 C99 C100 123.3(8) . . ?
C98 C99 C100 130.5(9) . . ?
C101 C100 C104 118.4(8) . . ?
C101 C100 C99 120.8(9) . . ?
C104 C100 C99 120.7(8) . . ?
C102 C101 C100 117.9(9) . . ?
C102 C101 H10B 121.1 . . ?
C100 C101 H10B 121.1 . . ?
C101 C102 C103 119.4(10) . . ?
C101 C102 H10C 120.3 . . ?
C103 C102 H10C 120.3 . . ?
N32 C103 C102 123.7(9) . . ?
N32 C103 H10D 118.1 . . ?
C102 C103 H10D 118.1 . . ?
N32 C104 C100 123.9(8) . . ?
N32 C104 H10E 118.0 . . ?
C100 C104 H10E 118.0 . . ?
N33 C105 C106 119.8(11) . . ?
N33 C105 H10F 120.1 . . ?
C106 C105 H10F 120.1 . . ?
C107 C106 C105 121.2(11) . . ?
C107 C106 H10G 119.4 . . ?
C105 C106 H10G 119.4 . . ?
C106 C107 C108 118.1(11) . . ?
C106 C107 H10H 121.0 . . ?
C108 C107 H10H 121.0 . . ?
C107 C108 C109 118.5(10) . . ?
C107 C108 H10I 120.8 . . ?
C109 C108 H10I 120.8 . . ?
N33 C109 C108 123.9(9) . . ?
N33 C109 C110 114.8(9) . . ?
C108 C109 C110 121.3(10) . . ?
N34 C110 C111 112.0(8) . . ?
N34 C110 C109 115.8(9) . . ?
C111 C110 C109 132.2(10) . . ?
C112 C111 C110 106.9(8) . . ?
C112 C111 H11C 126.6 . . ?
C110 C111 H11C 126.6 . . ?
C111 C112 N35 105.6(8) . . ?
C111 C112 C113 133.3(10) . . ?
N35 C112 C113 121.2(9) . . ?
C114 C113 C117 118.2(8) . . ?
C114 C113 C112 120.2(9) . . ?
C117 C113 C112 121.4(9) . . ?
C113 C114 C115 119.6(10) . . ?
C113 C114 H11D 120.2 . . ?
C115 C114 H11D 120.2 . . ?
C116 C115 C114 119.0(10) . . ?
C116 C115 H11E 120.5 . . ?
C114 C115 H11E 120.5 . . ?
N36 C116 C115 123.1(9) . . ?
N36 C116 H11F 118.4 . . ?
C115 C116 H11F 118.4 . . ?
N36 C117 C113 123.6(8) . . ?
N36 C117 H11G 118.2 . . ?
C113 C117 H11G 118.2 . . ?
N42 Fe4 N38 97.3(3) . . ?
N42 Fe4 N46 95.9(3) . . ?
N38 Fe4 N46 96.8(3) . . ?
N42 Fe4 N45 173.5(3) . . ?
N38 Fe4 N45 88.5(3) . . ?
N46 Fe4 N45 80.4(3) . . ?
N42 Fe4 N41 79.8(4) . . ?
N38 Fe4 N41 173.2(3) . . ?
N46 Fe4 N41 89.7(3) . . ?
N45 Fe4 N41 94.7(4) . . ?
N42 Fe4 N37 89.3(3) . . ?
N38 Fe4 N37 79.8(3) . . ?
N46 Fe4 N37 174.0(3) . . ?
N45 Fe4 N37 94.6(3) . . ?
N41 Fe4 N37 94.0(3) . . ?
C118 N37 C122 119.0(9) . . ?
C118 N37 Fe4 126.0(7) . . ?
C122 N37 Fe4 114.6(6) . . ?
C123 N38 N39 104.3(6) . . ?
C123 N38 Fe4 116.9(6) . . ?
N39 N38 Fe4 138.0(5) . . ?
N38 N39 C125 111.1(6) . . ?
N38 N39 H39B 124.4 . . ?
C125 N39 H39B 124.4 . . ?
C130 N40 C129 116.2(8) . . ?
C131 N41 C135 117.9(9) . . ?
C131 N41 Fe4 126.1(8) . . ?
C135 N41 Fe4 115.9(6) . . ?
N43 N42 C136 103.2(7) . . ?
N43 N42 Fe4 137.9(6) . . ?
C136 N42 Fe4 118.3(7) . . ?
N42 N43 C138 112.4(7) . . ?
N42 N43 H43B 123.8 . . ?
C138 N43 H43B 123.8 . . ?
C143 N44 C142 118.4(8) . . ?
C148 N45 C144 117.3(9) . . ?
C148 N45 Fe4 115.3(6) . . ?
C144 N45 Fe4 127.1(8) . . ?
N47 N46 C149 105.0(6) . . ?
N47 N46 Fe4 138.4(5) . . ?
C149 N46 Fe4 116.1(6) . . ?
N46 N47 C151 111.3(6) . . ?
N46 N47 H47A 124.4 . . ?
C151 N47 H47A 124.4 . . ?
C155 N48 C156 114.6(7) . . ?
N37 C118 C119 121.3(11) . . ?
N37 C118 H11H 119.3 . . ?
C119 C118 H11H 119.3 . . ?
C120 C119 C118 120.5(12) . . ?
C120 C119 H11I 119.8 . . ?
C118 C119 H11I 119.8 . . ?
C119 C120 C121 117.7(11) . . ?
C119 C120 H12B 121.2 . . ?
C121 C120 H12B 121.2 . . ?
C120 C121 C122 119.6(11) . . ?
C120 C121 H12C 120.2 . . ?
C122 C121 H12C 120.2 . . ?
N37 C122 C121 121.7(10) . . ?
N37 C122 C123 113.8(8) . . ?
C121 C122 C123 124.5(9) . . ?
N38 C123 C124 112.5(8) . . ?
N38 C123 C122 114.2(8) . . ?
C124 C123 C122 133.3(9) . . ?
C123 C124 C125 105.1(7) . . ?
C123 C124 H12D 127.4 . . ?
C125 C124 H12D 127.4 . . ?
N39 C125 C124 107.0(7) . . ?
N39 C125 C126 120.8(8) . . ?
C124 C125 C126 132.1(8) . . ?
C127 C126 C130 116.7(9) . . ?
C127 C126 C125 119.7(9) . . ?
C130 C126 C125 123.5(8) . . ?
C126 C127 C128 119.0(9) . . ?
C126 C127 H12E 120.5 . . ?
C128 C127 H12E 120.5 . . ?
C129 C128 C127 119.9(9) . . ?
C129 C128 H12F 120.0 . . ?
C127 C128 H12F 120.0 . . ?
N40 C129 C128 122.6(9) . . ?
N40 C129 H12G 118.7 . . ?
C128 C129 H12G 118.7 . . ?
N40 C130 C126 125.6(8) . . ?
N40 C130 H13B 117.2 . . ?
C126 C130 H13B 117.2 . . ?
C132 C131 N41 122.3(11) . . ?
C132 C131 H13C 118.9 . . ?
N41 C131 H13C 118.9 . . ?
C131 C132 C133 119.0(12) . . ?
C131 C132 H13D 120.5 . . ?
C133 C132 H13D 120.5 . . ?
C132 C133 C134 121.8(12) . . ?
C132 C133 H13E 119.1 . . ?
C134 C133 H13E 119.1 . . ?
C135 C134 C133 114.4(12) . . ?
C135 C134 H13F 122.8 . . ?
C133 C134 H13F 122.8 . . ?
N41 C135 C134 124.5(9) . . ?
N41 C135 C136 113.8(9) . . ?
C134 C135 C136 121.7(11) . . ?
N42 C136 C137 111.7(8) . . ?
N42 C136 C135 111.8(10) . . ?
C137 C136 C135 136.5(10) . . ?
C138 C137 C136 105.3(8) . . ?
C138 C137 H13G 127.4 . . ?
C136 C137 H13G 127.4 . . ?
N43 C138 C137 107.4(8) . . ?
N43 C138 C139 121.9(9) . . ?
C137 C138 C139 130.7(10) . . ?
C140 C139 C143 117.0(9) . . ?
C140 C139 C138 121.3(9) . . ?
C143 C139 C138 121.7(9) . . ?
C141 C140 C139 120.3(9) . . ?
C141 C140 H14B 119.9 . . ?
C139 C140 H14B 119.9 . . ?
C140 C141 C142 118.5(10) . . ?
C140 C141 H14C 120.7 . . ?
C142 C141 H14C 120.7 . . ?
N44 C142 C141 122.4(9) . . ?
N44 C142 H14D 118.8 . . ?
C141 C142 H14D 118.8 . . ?
N44 C143 C139 123.3(8) . . ?
N44 C143 H14E 118.3 . . ?
C139 C143 H14E 118.3 . . ?
N45 C144 C145 120.1(12) . . ?
N45 C144 H14F 120.0 . . ?
C145 C144 H14F 120.0 . . ?
C146 C145 C144 123.2(11) . . ?
C146 C145 H14G 118.4 . . ?
C144 C145 H14G 118.4 . . ?
C145 C146 C147 118.0(11) . . ?
C145 C146 H14H 121.0 . . ?
C147 C146 H14H 121.0 . . ?
C146 C147 C148 115.5(11) . . ?
C146 C147 H14I 122.2 . . ?
C148 C147 H14I 122.2 . . ?
N45 C148 C147 125.8(9) . . ?
N45 C148 C149 114.6(9) . . ?
C147 C148 C149 119.5(11) . . ?
N46 C149 C150 111.6(7) . . ?
N46 C149 C148 113.0(9) . . ?
C150 C149 C148 135.4(10) . . ?
C151 C150 C149 105.0(8) . . ?
C151 C150 H15B 127.5 . . ?
C149 C150 H15B 127.5 . . ?
C150 C151 N47 107.2(7) . . ?
C150 C151 C152 130.5(8) . . ?
N47 C151 C152 122.3(7) . . ?
C156 C152 C153 116.6(8) . . ?
C156 C152 C151 122.1(8) . . ?
C153 C152 C151 121.0(8) . . ?
C154 C153 C152 120.1(9) . . ?
C154 C153 H15C 119.9 . . ?
C152 C153 H15C 119.9 . . ?
C155 C154 C153 118.9(9) . . ?
C155 C154 H15D 120.6 . . ?
C153 C154 H15D 120.6 . . ?
N48 C155 C154 124.1(9) . . ?
N48 C155 H15E 118.0 . . ?
C154 C155 H15E 118.0 . . ?
N48 C156 C152 125.6(8) . . ?
N48 C156 H15F 117.2 . . ?
C152 C156 H15F 117.2 . . ?
Cl2 Fe5 Cl4 109.78(10) . . ?
Cl2 Fe5 Cl3 109.12(10) . . ?
Cl4 Fe5 Cl3 109.61(10) . . ?
Cl2 Fe5 Cl1 109.60(10) . . ?
Cl4 Fe5 Cl1 109.85(10) . . ?
Cl3 Fe5 Cl1 108.86(9) . . ?
Cl5 Fe6 Cl5 109.3(3) . 2_655 ?
Cl5 Fe6 Cl6 108.93(16) . 2_655 ?
Cl5 Fe6 Cl6 109.8(2) 2_655 2_655 ?
Cl5 Fe6 Cl6 109.8(2) . . ?
Cl5 Fe6 Cl6 108.93(17) 2_655 . ?
Cl6 Fe6 Cl6 110.0(4) 2_655 . ?
F2 B1 F1 117.3(9) . . ?
F2 B1 F3 113.3(9) . . ?
F1 B1 F3 111.7(9) . . ?
F2 B1 F4 105.5(9) . . ?
F1 B1 F4 104.3(8) . . ?
F3 B1 F4 103.1(9) . . ?
F5 B2 F8 115.2(12) . . ?
F5 B2 F6 112.5(10) . . ?
F8 B2 F6 109.9(11) . . ?
F5 B2 F7 106.4(11) . . ?
F8 B2 F7 103.1(10) . . ?
F6 B2 F7 109.1(11) . . ?
F10 B3 F11 110.5(12) . . ?
F10 B3 F9 114.6(12) . . ?
F11 B3 F9 108.0(11) . . ?
F10 B3 F12 109.4(12) . . ?
F11 B3 F12 104.8(12) . . ?
F9 B3 F12 109.0(12) . . ?
F13 B4 F15 112.1(12) . . ?
F13 B4 F14 116.9(13) . . ?
F15 B4 F14 108.3(12) . . ?
F13 B4 F16 107.0(12) . . ?
F15 B4 F16 108.9(13) . . ?
F14 B4 F16 103.0(12) . . ?
F19 B5 F17 112.2(13) . . ?
F19 B5 F20 109.4(13) . . ?
F17 B5 F20 109.3(13) . . ?
F19 B5 F18 109.3(13) . . ?
F17 B5 F18 110.7(13) . . ?
F20 B5 F18 105.7(13) . . ?
F21 B6 F21 103(2) . 2 ?
F21 B6 F22 109.8(7) . 2 ?
F21 B6 F22 109.0(6) 2 2 ?
F21 B6 F22 109.0(6) . . ?
F21 B6 F22 109.8(7) 2 . ?
F22 B6 F22 115(2) 2 . ?
F23 B7 F25 110.5(13) . . ?
F23 B7 F26 110.4(12) . . ?
F25 B7 F26 114.4(13) . . ?
F23 B7 F24 108.0(13) . . ?
F25 B7 F24 105.2(12) . . ?
F26 B7 F24 108.1(12) . . ?
O1S C1S C3S 124(2) . . ?
O1S C1S C2S 122(2) . . ?
C3S C1S C2S 114.5(17) . . ?
C1S C2S H2SA 109.5 . . ?
C1S C2S H2SB 109.5 . . ?
H2SA C2S H2SB 109.5 . . ?
C1S C2S H2SC 109.5 . . ?
H2SA C2S H2SC 109.5 . . ?
H2SB C2S H2SC 109.5 . . ?
C1S C3S H3SA 109.5 . . ?
C1S C3S H3SB 109.5 . . ?
H3SA C3S H3SB 109.5 . . ?
C1S C3S H3SC 109.5 . . ?
H3SA C3S H3SC 109.5 . . ?
H3SB C3S H3SC 109.5 . . ?

loop_
_geom_bond_atom_site_label_1
_geom_bond_atom_site_label_2
_geom_bond_distance
_geom_bond_site_symmetry_2
_geom_bond_publ_flag
Fe1 N10 2.023(6) . ?
Fe1 N2 2.026(7) . ?
Fe1 N6 2.037(6) . ?
Fe1 N1 2.048(8) . ?
Fe1 N9 2.057(7) . ?
Fe1 N5 2.060(7) . ?
N1 C1 1.325(12) . ?
N1 C5 1.364(11) . ?
N2 C6 1.327(10) . ?
N2 N3 1.360(9) . ?
N3 C8 1.332(10) . ?
N3 H3B 0.8600 . ?
N4 C13 1.353(11) . ?
N4 C12 1.354(12) . ?
N5 C18 1.345(11) . ?
N5 C14 1.360(11) . ?
N6 C19 1.336(10) . ?
N6 N7 1.343(8) . ?
N7 C21 1.358(10) . ?
N7 H7B 0.8600 . ?
N8 C26 1.351(10) . ?
N8 C25 1.352(11) . ?
N9 C31 1.355(10) . ?
N9 C27 1.366(11) . ?
N10 C32 1.352(9) . ?
N10 N11 1.357(8) . ?
N11 C34 1.350(9) . ?
N11 H11B 0.8600 . ?
N12 C39 1.337(10) . ?
N12 C38 1.338(11) . ?
C1 C2 1.387(15) . ?
C1 H1A 0.9300 . ?
C2 C3 1.347(15) . ?
C2 H2A 0.9300 . ?
C3 C4 1.410(14) . ?
C3 H3A 0.9300 . ?
C4 C5 1.400(13) . ?
C4 H4A 0.9300 . ?
C5 C6 1.507(13) . ?
C6 C7 1.390(12) . ?
C7 C8 1.385(11) . ?
C7 H7A 0.9300 . ?
C8 C9 1.470(12) . ?
C9 C10 1.378(12) . ?
C9 C13 1.378(11) . ?
C10 C11 1.382(13) . ?
C10 H10A 0.9300 . ?
C11 C12 1.387(13) . ?
C11 H11A 0.9300 . ?
C12 H12A 0.9300 . ?
C13 H13A 0.9300 . ?
C14 C15 1.357(14) . ?
C14 H14A 0.9300 . ?
C15 C16 1.371(15) . ?
C15 H15A 0.9300 . ?
C16 C17 1.412(14) . ?
C16 H16A 0.9300 . ?
C17 C18 1.402(12) . ?
C17 H17A 0.9300 . ?
C18 C19 1.453(12) . ?
C19 C20 1.390(11) . ?
C20 C21 1.346(10) . ?
C20 H20A 0.9300 . ?
C21 C22 1.497(12) . ?
C22 C23 1.360(11) . ?
C22 C26 1.372(11) . ?
C23 C24 1.394(12) . ?
C23 H23A 0.9300 . ?
C24 C25 1.337(12) . ?
C24 H24A 0.9300 . ?
C25 H25A 0.9300 . ?
C26 H26A 0.9300 . ?
C27 C28 1.394(13) . ?
C27 H27A 0.9300 . ?
C28 C29 1.373(14) . ?
C28 H28A 0.9300 . ?
C29 C30 1.383(13) . ?
C29 H29A 0.9300 . ?
C30 C31 1.415(12) . ?
C30 H30A 0.9300 . ?
C31 C32 1.460(12) . ?
C32 C33 1.392(11) . ?
C33 C34 1.383(11) . ?
C33 H33A 0.9300 . ?
C34 C35 1.469(12) . ?
C35 C36 1.382(12) . ?
C35 C39 1.401(11) . ?
C36 C37 1.373(12) . ?
C36 H36A 0.9300 . ?
C37 C38 1.377(13) . ?
C37 H37A 0.9300 . ?
C38 H38A 0.9300 . ?
C39 H39A 0.9300 . ?
Fe2 N18 1.982(6) . ?
Fe2 N22 1.998(7) . ?
Fe2 N14 2.021(7) . ?
Fe2 N21 2.031(8) . ?
Fe2 N17 2.042(7) . ?
Fe2 N13 2.047(7) . ?
N13 C40 1.334(11) . ?
N13 C44 1.359(12) . ?
N14 C45 1.346(10) . ?
N14 N15 1.354(8) . ?
N15 C47 1.353(10) . ?
N15 H15G 0.8600 . ?
N16 C51 1.315(12) . ?
N16 C52 1.321(11) . ?
N17 C53 1.326(11) . ?
N17 C57 1.372(11) . ?
N18 C58 1.351(10) . ?
N18 N19 1.370(8) . ?
N19 C60 1.350(10) . ?
N19 H19A 0.8600 . ?
N20 C64 1.324(11) . ?
N20 C65 1.362(10) . ?
N21 C70 1.375(12) . ?
N21 C66 1.384(12) . ?
N22 C71 1.344(10) . ?
N22 N23 1.364(8) . ?
N23 C73 1.364(10) . ?
N23 H23B 0.8600 . ?
N24 C78 1.335(10) . ?
N24 C77 1.343(12) . ?
C40 C41 1.423(16) . ?
C40 H40A 0.9300 . ?
C41 C42 1.353(17) . ?
C41 H41A 0.9300 . ?
C42 C43 1.362(15) . ?
C42 H42A 0.9300 . ?
C43 C44 1.400(14) . ?
C43 H43A 0.9300 . ?
C44 C45 1.466(13) . ?
C45 C46 1.392(12) . ?
C46 C47 1.357(11) . ?
C46 H46A 0.9300 . ?
C47 C48 1.461(12) . ?
C48 C52 1.385(12) . ?
C48 C49 1.407(13) . ?
C49 C50 1.392(14) . ?
C49 H49A 0.9300 . ?
C50 C51 1.403(14) . ?
C50 H50A 0.9300 . ?
C51 H51A 0.9300 . ?
C52 H52A 0.9300 . ?
C53 C54 1.365(14) . ?
C53 H53A 0.9300 . ?
C54 C55 1.373(15) . ?
C54 H54A 0.9300 . ?
C55 C56 1.422(14) . ?
C55 H55A 0.9300 . ?
C56 C57 1.369(12) . ?
C56 H56A 0.9300 . ?
C57 C58 1.476(12) . ?
C58 C59 1.390(11) . ?
C59 C60 1.395(11) . ?
C59 H59A 0.9300 . ?
C60 C61 1.481(12) . ?
C61 C65 1.361(11) . ?
C61 C62 1.388(12) . ?
C62 C63 1.370(12) . ?
C62 H62A 0.9300 . ?
C63 C64 1.370(13) . ?
C63 H63A 0.9300 . ?
C64 H64A 0.9300 . ?
C65 H65A 0.9300 . ?
C66 C67 1.336(17) . ?
C66 H66A 0.9300 . ?
C67 C68 1.381(17) . ?
C67 H67A 0.9300 . ?
C68 C69 1.374(15) . ?
C68 H68A 0.9300 . ?
C69 C70 1.348(13) . ?
C69 H69A 0.9300 . ?
C70 C71 1.478(13) . ?
C71 C72 1.388(11) . ?
C72 C73 1.385(11) . ?
C72 H72A 0.9300 . ?
C73 C74 1.451(12) . ?
C74 C75 1.387(12) . ?
C74 C78 1.396(11) . ?
C75 C76 1.381(13) . ?
C75 H75A 0.9300 . ?
C76 C77 1.370(14) . ?
C76 H76A 0.9300 . ?
C77 H77A 0.9300 . ?
C78 H78A 0.9300 . ?
Fe3 N34 2.127(7) . ?
Fe3 N26 2.133(7) . ?
Fe3 N30 2.145(7) . ?
Fe3 N29 2.192(7) . ?
Fe3 N33 2.193(8) . ?
Fe3 N25 2.197(8) . ?
N25 C83 1.350(11) . ?
N25 C79 1.392(13) . ?
N26 C84 1.331(10) . ?
N26 N27 1.347(8) . ?
N27 C86 1.346(10) . ?
N27 H27B 0.8600 . ?
N28 C91 1.329(10) . ?
N28 C90 1.331(11) . ?
N29 C92 1.361(12) . ?
N29 C96 1.361(11) . ?
N30 N31 1.340(8) . ?
N30 C97 1.345(10) . ?
N31 C99 1.357(10) . ?
N31 H31A 0.8600 . ?
N32 C103 1.319(11) . ?
N32 C104 1.333(10) . ?
N33 C109 1.331(11) . ?
N33 C105 1.334(12) . ?
N34 C110 1.345(10) . ?
N34 N35 1.348(9) . ?
N35 C112 1.362(10) . ?
N35 H35A 0.8600 . ?
N36 C117 1.336(10) . ?
N36 C116 1.344(12) . ?
C79 C80 1.410(16) . ?
C79 H79A 0.9300 . ?
C80 C81 1.347(16) . ?
C80 H80A 0.9300 . ?
C81 C82 1.368(14) . ?
C81 H81A 0.9300 . ?
C82 C83 1.390(13) . ?
C82 H82A 0.9300 . ?
C83 C84 1.453(12) . ?
C84 C85 1.384(11) . ?
C85 C86 1.384(11) . ?
C85 H85A 0.9300 . ?
C86 C87 1.467(11) . ?
C87 C88 1.375(11) . ?
C87 C91 1.392(11) . ?
C88 C89 1.361(12) . ?
C88 H88A 0.9300 . ?
C89 C90 1.401(12) . ?
C89 H89A 0.9300 . ?
C90 H90A 0.9300 . ?
C91 H91A 0.9300 . ?
C92 C93 1.361(14) . ?
C92 H92A 0.9300 . ?
C93 C94 1.378(14) . ?
C93 H93A 0.9300 . ?
C94 C95 1.406(13) . ?
C94 H94A 0.9300 . ?
C95 C96 1.387(12) . ?
C95 H95A 0.9300 . ?
C96 C97 1.451(12) . ?
C97 C98 1.392(12) . ?
C98 C99 1.363(11) . ?
C98 H98A 0.9300 . ?
C99 C100 1.492(12) . ?
C100 C101 1.391(12) . ?
C100 C104 1.393(11) . ?
C101 C102 1.368(13) . ?
C101 H10B 0.9300 . ?
C102 C103 1.398(14) . ?
C102 H10C 0.9300 . ?
C103 H10D 0.9300 . ?
C104 H10E 0.9300 . ?
C105 C106 1.428(16) . ?
C105 H10F 0.9300 . ?
C106 C107 1.357(15) . ?
C106 H10G 0.9300 . ?
C107 C108 1.373(13) . ?
C107 H10H 0.9300 . ?
C108 C109 1.397(13) . ?
C108 H10I 0.9300 . ?
C109 C110 1.496(13) . ?
C110 C111 1.356(11) . ?
C111 C112 1.352(11) . ?
C111 H11C 0.9300 . ?
C112 C113 1.474(12) . ?
C113 C114 1.360(12) . ?
C113 C117 1.383(11) . ?
C114 C115 1.367(13) . ?
C114 H11D 0.9300 . ?
C115 C116 1.367(13) . ?
C115 H11E 0.9300 . ?
C116 H11F 0.9300 . ?
C117 H11G 0.9300 . ?
Fe4 N42 1.955(7) . ?
Fe4 N38 1.968(7) . ?
Fe4 N46 1.971(7) . ?
Fe4 N45 1.998(8) . ?
Fe4 N41 2.004(8) . ?
Fe4 N37 2.022(7) . ?
N37 C118 1.357(12) . ?
N37 C122 1.366(11) . ?
N38 C123 1.343(10) . ?
N38 N39 1.355(8) . ?
N39 C125 1.367(9) . ?
N39 H39B 0.8600 . ?
N40 C130 1.343(10) . ?
N40 C129 1.348(11) . ?
N41 C131 1.361(12) . ?
N41 C135 1.369(12) . ?
N42 N43 1.358(8) . ?
N42 C136 1.378(10) . ?
N43 C138 1.361(10) . ?
N43 H43B 0.8600 . ?
N44 C143 1.314(10) . ?
N44 C142 1.364(11) . ?
N45 C148 1.326(12) . ?
N45 C144 1.356(12) . ?
N46 N47 1.343(8) . ?
N46 C149 1.347(11) . ?
N47 C151 1.376(9) . ?
N47 H47A 0.8600 . ?
N48 C155 1.350(11) . ?
N48 C156 1.357(10) . ?
C118 C119 1.413(16) . ?
C118 H11H 0.9300 . ?
C119 C120 1.393(16) . ?
C119 H11I 0.9300 . ?
C120 C121 1.410(15) . ?
C120 H12B 0.9300 . ?
C121 C122 1.412(13) . ?
C121 H12C 0.9300 . ?
C122 C123 1.452(13) . ?
C123 C124 1.372(11) . ?
C124 C125 1.374(11) . ?
C124 H12D 0.9300 . ?
C125 C126 1.463(12) . ?
C126 C127 1.368(12) . ?
C126 C130 1.400(11) . ?
C127 C128 1.409(13) . ?
C127 H12E 0.9300 . ?
C128 C129 1.367(13) . ?
C128 H12F 0.9300 . ?
C129 H12G 0.9300 . ?
C130 H13B 0.9300 . ?
C131 C132 1.360(15) . ?
C131 H13C 0.9300 . ?
C132 C133 1.393(18) . ?
C132 H13D 0.9300 . ?
C133 C134 1.417(17) . ?
C133 H13E 0.9300 . ?
C134 C135 1.396(13) . ?
C134 H13F 0.9300 . ?
C135 C136 1.475(13) . ?
C136 C137 1.388(12) . ?
C137 C138 1.372(12) . ?
C137 H13G 0.9300 . ?
C138 C139 1.460(12) . ?
C139 C140 1.401(12) . ?
C139 C143 1.417(11) . ?
C140 C141 1.370(13) . ?
C140 H14B 0.9300 . ?
C141 C142 1.394(13) . ?
C141 H14C 0.9300 . ?
C142 H14D 0.9300 . ?
C143 H14E 0.9300 . ?
C144 C145 1.427(16) . ?
C144 H14F 0.9300 . ?
C145 C146 1.339(16) . ?
C145 H14G 0.9300 . ?
C146 C147 1.427(14) . ?
C146 H14H 0.9300 . ?
C147 C148 1.442(14) . ?
C147 H14I 0.9300 . ?
C148 C149 1.480(13) . ?
C149 C150 1.395(12) . ?
C150 C151 1.367(11) . ?
C150 H15B 0.9300 . ?
C151 C152 1.464(11) . ?
C152 C156 1.363(11) . ?
C152 C153 1.382(11) . ?
C153 C154 1.365(12) . ?
C153 H15C 0.9300 . ?
C154 C155 1.358(12) . ?
C154 H15D 0.9300 . ?
C155 H15E 0.9300 . ?
C156 H15F 0.9300 . ?
Fe5 Cl2 2.195(2) . ?
Fe5 Cl4 2.198(2) . ?
Fe5 Cl3 2.199(2) . ?
Fe5 Cl1 2.199(2) . ?
Fe6 Cl5 2.168(4) . ?
Fe6 Cl5 2.168(4) 2_655 ?
Fe6 Cl6 2.192(5) 2_655 ?
Fe6 Cl6 2.192(5) . ?
F1 B1 1.330(10) . ?
F2 B1 1.316(10) . ?
F3 B1 1.353(11) . ?
F4 B1 1.412(11) . ?
F5 B2 1.306(12) . ?
F6 B2 1.352(12) . ?
F7 B2 1.373(13) . ?
F8 B2 1.337(12) . ?
F9 B3 1.327(13) . ?
F10 B3 1.298(13) . ?
F11 B3 1.315(13) . ?
F12 B3 1.332(13) . ?
F13 B4 1.249(13) . ?
F14 B4 1.285(13) . ?
F15 B4 1.281(13) . ?
F16 B4 1.308(14) . ?
F17 B5 1.296(15) . ?
F18 B5 1.316(15) . ?
F19 B5 1.267(15) . ?
F20 B5 1.308(15) . ?
F21 B6 1.304(18) . ?
F22 B6 1.321(16) . ?
F23 B7 1.347(15) . ?
F24 B7 1.436(16) . ?
F25 B7 1.376(15) . ?
F26 B7 1.379(15) . ?
O1S C1S 1.206(15) . ?
C1S C3S 1.49(3) . ?
C1S C2S 1.49(2) . ?
C2S H2SA 0.9600 . ?
C2S H2SB 0.9600 . ?
C2S H2SC 0.9600 . ?
C3S H3SA 0.9600 . ?
C3S H3SB 0.9600 . ?
C3S H3SC 0.9600 . ?

loop_
_geom_hbond_atom_site_label_D
_geom_hbond_atom_site_label_H
_geom_hbond_atom_site_label_A
_geom_hbond_distance_DH
_geom_hbond_distance_HA
_geom_hbond_distance_DA
_geom_hbond_angle_DHA
_geom_hbond_site_symmetry_A
_geom_hbond_publ_flag
N3 H3B N44 0.86 2.11 2.853(10) 144.7 . yes
N7 H7B N20 0.86 2.11 2.868(9) 146.6 . yes
N11 H11B N32 0.86 2.08 2.833(10) 145.8 . yes
N15 H15G N12 0.86 2.09 2.851(10) 147.8 . yes
N19 H19A N48 0.86 2.06 2.815(10) 146.3 . yes
N23 H23B N36 0.86 2.08 2.790(10) 140.1 . yes
N27 H27B N4 0.86 2.11 2.845(10) 143.5 . yes
N31 H31A N16 0.86 2.06 2.814(10) 146.5 . yes
N35 H35A N40 0.86 2.08 2.825(10) 144.0 . yes
N39 H39B N24 0.86 2.10 2.861(10) 146.9 . yes
N43 H43B N28 0.86 2.07 2.828(10) 146.0 . yes
N47 H47A N8 0.86 2.10 2.857(9) 146.7 . yes
